data_4087351
loop_
_publ_author_name
'Westerhausen, Matthias'
'Ossberger, Manfred W.'
'Mayer, Peter'
'Piotrowski, Holger'
'N\"oth, Heinrich'

_publ_section_title
;
 Synthesis and Spectroscopic and Structural Investigations of the
 2,3,4,5-Tetraethylarsolides and -stibolides of the Alkali Metals Sodium,
 Potassium, Rubidium, and Cesium
;
_journal_coden_ASTM ORGND7
_journal_issue 14
_journal_name_full Organometallics
_journal_page_first 3417
_journal_page_last 3424
_journal_paper_doi 10.1021/om049767g
_journal_volume 23
_journal_year 2004
_chemical_formula_moiety '3(As C12 H20), K3, 2(C4 H10 O2)'
_chemical_formula_sum 'C44 H80 As3 K3 O4'
_chemical_formula_weight 1015.163
_chemical_name_common '(DME)potassium 2,3,4,5-tetraethylarsolide'
_space_group_crystal_system monoclinic
_space_group_IT_number 14
_space_group_name_Hall '-P 2ybc'
_space_group_name_H-M_alt 'P 1 21/c 1'
_symmetry_space_group_name_Hall '-P 2ybc'
_symmetry_space_group_name_H-M 'P 1 21/c 1'
_atom_sites_solution_hydrogens geom
_atom_sites_solution_primary direct
_atom_sites_solution_secondary difmap
_audit_author_name 'Mayer, P.'
_audit_block_code K_AsC12H20_DME_h024_westerhausen
_audit_creation_date 30-Jan-03
_audit_creation_method 'form98_1/compatible with shelxl97-2'
_audit_update_record 03-Feb-03
_cell_angle_alpha 90.00
_cell_angle_beta 102.767(12)
_cell_angle_gamma 90.00
_cell_formula_units_Z 4
_cell_length_a 9.8350(9)
_cell_length_b 16.6544(13)
_cell_length_c 32.621(4)
_cell_measurement_reflns_used 5000
_cell_measurement_temperature 200(2)
_cell_measurement_theta_max 23.9
_cell_measurement_theta_min 1.8
_cell_volume 5211.1(9)
_computing_cell_refinement 'Stoe IPDS software (Darmstadt, Germany)'
_computing_data_collection 'Stoe IPDS software (Darmstadt, Germany)'
_computing_data_reduction 'Stoe IPDS software (Darmstadt, Germany)'
_computing_structure_refinement 'SHELXL-97 (G. M. Sheldrick. University of G\"ottingen, 97-2 version)'
_computing_structure_solution
;
A. Altomare, M. C. Burla, M. Camalli, G. L. Cascarano, C. Giacovazzo, A.
Guagliardi, A. G. G. Moliterni, G. Polidori, R. Spagna: SIR97: a new tool for
crystal structure determination and refinement; J. Appl. Crystallogr. 1999,
32, 115-119.
;
_diffrn_ambient_temperature 200(2)
_diffrn_measured_fraction_theta_full 0.944
_diffrn_measured_fraction_theta_max 0.944
_diffrn_measurement_device 'image-plate area detector'
_diffrn_measurement_device_type 'Stoe IPDS'
_diffrn_measurement_method 'area detection'
_diffrn_orient_matrix_type
;first index: i in a~i~^*^, second: diffractometer xyz
 e.g. UB_21,UB_22,UB_23 are the xyz components of b^*^
;
_diffrn_orient_matrix_UB_11 -0.015329
_diffrn_orient_matrix_UB_12 0.090081
_diffrn_orient_matrix_UB_13 -0.050196
_diffrn_orient_matrix_UB_21 0.058446
_diffrn_orient_matrix_UB_22 0.002393
_diffrn_orient_matrix_UB_23 -0.013552
_diffrn_orient_matrix_UB_31 -0.006411
_diffrn_orient_matrix_UB_32 -0.009382
_diffrn_orient_matrix_UB_33 -0.029306
_diffrn_radiation_collimation '0.5 mm collimator'
_diffrn_radiation_monochromator graphite
_diffrn_radiation_source 'fine-focus sealed tube'
_diffrn_radiation_type MoK\a
_diffrn_radiation_wavelength 0.71073
_diffrn_reflns_av_R_equivalents 0.0923
_diffrn_reflns_av_sigmaI/netI 0.1014
_diffrn_reflns_limit_h_max 11
_diffrn_reflns_limit_h_min -11
_diffrn_reflns_limit_k_max 18
_diffrn_reflns_limit_k_min -18
_diffrn_reflns_limit_l_max 37
_diffrn_reflns_limit_l_min -37
_diffrn_reflns_number 26490
_diffrn_reflns_theta_full 23.88
_diffrn_reflns_theta_max 23.88
_diffrn_reflns_theta_min 1.77
_diffrn_source_current 50_mA
_diffrn_source_power 2.75_kW
_diffrn_source_type 'Spellman DF4 Series'
_diffrn_source_voltage 55_kV
_exptl_absorpt_coefficient_mu 2.187
_exptl_absorpt_correction_T_max 0.7670
_exptl_absorpt_correction_T_min 0.4672
_exptl_absorpt_correction_type numerical
_exptl_absorpt_process_details
;
Crystal faces optimized with XShape, rev. 1.02, STOE (Darmstadt, Germany)
Absorption correction with XRed, rev 1.09, STOE (Darmstadt, Germany)
;
_exptl_crystal_colour colourless
_exptl_crystal_density_diffrn 1.2940(2)
_exptl_crystal_density_method 'not measured'
_exptl_crystal_description block
_exptl_crystal_F_000 2128
_exptl_crystal_size_max 0.49
_exptl_crystal_size_mid 0.35
_exptl_crystal_size_min 0.20
_refine_diff_density_max 0.595
_refine_diff_density_min -0.682
_refine_diff_density_rms 0.093
_refine_ls_extinction_method none
_refine_ls_goodness_of_fit_ref 0.894
_refine_ls_hydrogen_treatment mixed
_refine_ls_matrix_type full
_refine_ls_number_parameters 486
_refine_ls_number_reflns 7601
_refine_ls_number_restraints 0
_refine_ls_restrained_S_all 0.894
_refine_ls_R_factor_all 0.0871
_refine_ls_R_factor_gt 0.0467
_refine_ls_shift/su_max 0.002
_refine_ls_shift/su_mean 0.000
_refine_ls_structure_factor_coef Fsqd
_refine_ls_weighting_details 'calc w=1/[\s^2^(Fo^2^)+(0.0528P)^2^+0.0000P] where P=(Fo^2^+2Fc^2^)/3'
_refine_ls_weighting_scheme calc
_refine_ls_wR_factor_gt 0.1002
_refine_ls_wR_factor_ref 0.1119
_reflns_number_gt 4573
_reflns_number_total 7601
_reflns_threshold_expression >2sigma(I)
_cod_data_source_file om049767gsi20040416_045000.cif
_cod_data_source_block h024
_cod_database_code 4087351
_kl_diffrn_detector_area_phi_start 0.0
_kl_diffrn_detector_area_phi_end 179.9
_kl_diffrn_detector_area_phi_incr 0.7
_kl_diffrn_detector_area_expos_time 2.50_min
_kl_diffrn_detector_area_plate_dist 80.0_mm
_kl_diffrn_detector_area_eff_mos_spread 0.015
_kl_diffrn_detector_area_profile_funct dynamic
_kl_diffrn_detector_area_profile_min 11
_kl_diffrn_detector_area_profile_max 23
_kl_archive_comment
;
ok
;
_kl_archive_shelxl_comment 'release 97-2'
_kl_archive_shelxl_res
;
TITL   h024 in P21/c (14), sir97
CELL  0.71073    9.8350   16.6544   32.6212    90.000   102.767    90.000
ZERR  4          0.0009    0.0013    0.0037     0.000     0.012     0.000
LATT 1
SYMM -X,0.5+Y, 0.50000-Z
SFAC    C   H   O   K   AS
UNIT   176 320  16   12  12
MERG      2
L.S.      40
BOND  $H
CONF
TEMP -73
ACTA
FMAP      2
PLAN     -25
 
FREE  C22 K2
FREE  C32 K2
FREE  C34 K2
FREE  C44 K3
 
WGHT    0.052800
FVAR       0.18499   0.56674
AS1   5   -0.306154   -1.177631    0.662601    11.00000    0.02803    0.03767 =
         0.03457   -0.00120    0.00370    0.00219
AS2   5   -0.189833   -1.260701    0.508849    11.00000    0.02358    0.07470 =
         0.03068    0.00344   -0.00022    0.00452
AS3   5   -0.360483   -1.226139    0.303369    11.00000    0.02039    0.04767 =
         0.03176   -0.00187   -0.00303    0.00014
K1    4   -0.425779   -1.265553    0.567772    11.00000    0.02265    0.07530 =
         0.02938    0.00567    0.00281    0.00214
K2    4   -0.273660   -1.240356    0.406094    11.00000    0.03776    0.09884 =
         0.03076    0.00359    0.00994    0.00220
K3    4   -0.125822   -1.209023    0.243298    11.00000    0.02055    0.05383 =
         0.03212   -0.00164    0.00237    0.00228
O1    3   -0.686725   -1.339851    0.551504    11.00000    0.03197    0.10862 =
         0.07576    0.00355    0.00770   -0.00394
O2    3   -0.655543   -1.170729    0.558791    11.00000    0.04912    0.08175 =
         0.08154    0.00212    0.00757    0.00794
O3    3    0.124437   -1.125444    0.276551    11.00000    0.03240    0.04231 =
         0.05320   -0.00703    0.01501   -0.00098
O4    3    0.122841   -1.278792    0.243954    11.00000    0.02747    0.03571 =
         0.04510   -0.00434   -0.00377    0.00539
C1    1   -0.387114   -1.280263    0.665950    11.00000    0.02074    0.05126 =
         0.02209    0.00587    0.00142   -0.00872
C2    1   -0.308656   -1.341550    0.655202    11.00000    0.02570    0.03957 =
         0.02090    0.00168   -0.00078   -0.00116
C3    1   -0.183971   -1.315633    0.642473    11.00000    0.01409    0.04992 =
         0.02910   -0.00110    0.00166    0.00818
C4    1   -0.163071   -1.233876    0.644336    11.00000    0.01476    0.04157 =
         0.02801   -0.00201    0.00562    0.00293
C5    1   -0.522420   -1.291834    0.680612    11.00000    0.03349    0.07568 =
         0.03736   -0.00263   -0.00182   -0.00856
AFIX  23
H5A   2   -0.581100   -1.330942    0.661713    11.00000   -1.20000
H5B   2   -0.500011   -1.315553    0.709141    11.00000   -1.20000
AFIX   0
C6    1   -0.605099   -1.217462    0.681798    11.00000    0.04119    0.09709 =
         0.10602    0.02867    0.03618    0.01213
AFIX  33
H6A   2   -0.690230   -1.230559    0.691331    11.00000   -1.50000
H6B   2   -0.629981   -1.193925    0.653596    11.00000   -1.50000
H6C   2   -0.549580   -1.178883    0.701247    11.00000   -1.50000
AFIX   0
C7    1   -0.350672   -1.428400    0.655142    11.00000    0.04774    0.03674 =
         0.04696    0.00355    0.00194   -0.00747
AFIX  23
H7A   2   -0.453659   -1.431616    0.649434    11.00000   -1.20000
H7B   2   -0.319951   -1.456265    0.631949    11.00000   -1.20000
AFIX   0
C8    1   -0.291350   -1.471639    0.695603    11.00000    0.06352    0.07222 =
         0.09056    0.03642   -0.00381   -0.01883
AFIX  33
H8A   2   -0.321951   -1.527776    0.693176    11.00000   -1.50000
H8B   2   -0.324125   -1.445821    0.718636    11.00000   -1.50000
H8C   2   -0.189308   -1.469503    0.701368    11.00000   -1.50000
AFIX   0
C9    1   -0.085943   -1.373733    0.627928    11.00000    0.04725    0.05379 =
         0.03363   -0.00810    0.00000    0.00715
AFIX  23
H9A   2   -0.056755   -1.350382    0.603317    11.00000   -1.20000
H9B   2   -0.137024   -1.424089    0.618652    11.00000   -1.20000
AFIX   0
C10   1    0.044396   -1.393875    0.661636    11.00000    0.04706    0.07579 =
         0.05490    0.00881    0.00344    0.02712
AFIX  33
H10A  2    0.102310   -1.431978    0.650194    11.00000   -1.50000
H10B  2    0.016733   -1.417885    0.685986    11.00000   -1.50000
H10C  2    0.097614   -1.344661    0.670315    11.00000   -1.50000
AFIX   0
C11   1   -0.040553   -1.192782    0.631385    11.00000    0.04099    0.05754 =
         0.03979   -0.00533    0.00183   -0.00932
AFIX  23
H11A  2    0.044839   -1.203351    0.653245    11.00000   -1.20000
H11B  2   -0.027490   -1.217549    0.604936    11.00000   -1.20000
AFIX   0
C12   1   -0.055486   -1.103102    0.624907    11.00000    0.06178    0.06839 =
         0.05271    0.01274    0.00844   -0.01957
AFIX  33
H12A  2    0.027990   -1.081812    0.616981    11.00000   -1.50000
H12B  2   -0.066591   -1.077568    0.651035    11.00000   -1.50000
H12C  2   -0.137540   -1.091764    0.602502    11.00000   -1.50000
AFIX   0
C13   1   -0.324461   -1.178800    0.491853    11.00000    0.02842    0.05824 =
         0.03402    0.00680    0.00426    0.00122
C14   1   -0.451136   -1.210220    0.469962    11.00000    0.02084    0.06717 =
         0.03093    0.00966    0.00320    0.00265
C15   1   -0.453338   -1.294810    0.464743    11.00000    0.02861    0.06566 =
         0.03302    0.00638   -0.00078   -0.00600
C16   1   -0.329830   -1.332491    0.482639    11.00000    0.04260    0.04816 =
         0.03858    0.00317    0.00527   -0.00375
C17   1   -0.300950   -1.091237    0.504671    11.00000    0.05800    0.05564 =
         0.06486    0.00286   -0.01108   -0.01142
AFIX  23
H17A  2   -0.365834   -1.057641    0.484135    11.00000   -1.20000
H17B  2   -0.324378   -1.083773    0.532419    11.00000   -1.20000
AFIX   0
C18   1   -0.155423   -1.061967    0.507288    11.00000    0.09447    0.08392 =
         0.08979   -0.01828    0.03316   -0.03582
AFIX  33
H18A  2   -0.148660   -1.005420    0.515807    11.00000   -1.50000
H18B  2   -0.132013   -1.067371    0.479736    11.00000   -1.50000
H18C  2   -0.090292   -1.093943    0.528036    11.00000   -1.50000
AFIX   0
C19   1   -0.576206   -1.155833    0.451651    11.00000    0.03208    0.07008 =
         0.05092    0.00912    0.00212    0.01075
AFIX  23
H19A  2   -0.662913   -1.187817    0.447966    11.00000   -1.20000
H19B  2   -0.581270   -1.112448    0.472007    11.00000   -1.20000
AFIX   0
C20   1   -0.568630   -1.118434    0.409782    11.00000    0.04049    0.08098 =
         0.06465    0.02407   -0.00049   -0.00044
AFIX  33
H20A  2   -0.650745   -1.084531    0.399845    11.00000   -1.50000
H20B  2   -0.566154   -1.160973    0.389203    11.00000   -1.50000
H20C  2   -0.484099   -1.085651    0.413266    11.00000   -1.50000
AFIX   0
C21   1   -0.580443   -1.340026    0.439656    11.00000    0.03740    0.07632 =
         0.07077   -0.00663    0.00191   -0.02493
AFIX  23
H21A  2   -0.588226   -1.392277    0.453425    11.00000   -1.20000
H21B  2   -0.665599   -1.308689    0.440156    11.00000   -1.20000
AFIX   0
C22   1   -0.572825   -1.354789    0.394249    11.00000    0.05007    0.08409 =
         0.07193   -0.03095   -0.01183   -0.00661
AFIX  33
H22A  2   -0.656352   -1.383819    0.379759    11.00000   -1.50000
H22B  2   -0.489833   -1.386825    0.393494    11.00000   -1.50000
H22C  2   -0.567378   -1.303243    0.380210    11.00000   -1.50000
AFIX   0
PART 1
C231  1   -0.306473   -1.416171    0.484247    21.00000    0.08598
AFIX  23
H23A  2   -0.317914   -1.433127    0.454592    21.00000   -1.20000
H23B  2   -0.386533   -1.439374    0.493964    21.00000   -1.20000
AFIX   0
C241  1   -0.183017   -1.460312    0.507504    21.00000    0.07923
AFIX  33
H24A  2   -0.193723   -1.517607    0.500713    21.00000   -1.50000
H24B  2   -0.174221   -1.452792    0.537773    21.00000   -1.50000
H24C  2   -0.099224   -1.439812    0.499452    21.00000   -1.50000
AFIX   0
PART 2
C232  1   -0.309639   -1.427359    0.477365   -21.00000    0.05230
AFIX  23
H23C  2   -0.393215   -1.450603    0.458519   -21.00000   -1.20000
H23D  2   -0.227872   -1.437734    0.465067   -21.00000   -1.20000
AFIX   0
C242  1   -0.289628   -1.461566    0.517034   -21.00000    0.10498
AFIX  33
H24D  2   -0.277495   -1.519705    0.514883   -21.00000   -1.50000
H24E  2   -0.370997   -1.450725    0.528917   -21.00000   -1.50000
H24F  2   -0.206258   -1.438429    0.535318   -21.00000   -1.50000
AFIX   0
PART 0
C25   1   -0.219380   -1.152468    0.328620    11.00000    0.02636    0.04299 =
         0.02715   -0.00127   -0.00115   -0.00601
C26   1   -0.096159   -1.190956    0.346632    11.00000    0.02834    0.04466 =
         0.02929   -0.00584   -0.00080   -0.00623
C27   1   -0.099297   -1.276499    0.342187    11.00000    0.02051    0.05179 =
         0.03229    0.00240    0.00107    0.00353
C28   1   -0.226548   -1.307490    0.321048    11.00000    0.02136    0.03852 =
         0.03439   -0.00596    0.00246    0.00305
C29   1   -0.241186   -1.063146    0.328206    11.00000    0.05625    0.04507 =
         0.08375   -0.00185   -0.00076    0.00173
AFIX  23
H29A  2   -0.204675   -1.042771    0.357050    11.00000   -1.20000
H29B  2   -0.184058   -1.038938    0.309964    11.00000   -1.20000
AFIX   0
C30   1   -0.388047   -1.033474    0.313631    11.00000    0.07862    0.05719 =
         0.08394    0.01173    0.00889    0.01950
AFIX  33
H30A  2   -0.388824   -0.974655    0.314418    11.00000   -1.50000
H30B  2   -0.445622   -1.054572    0.332153    11.00000   -1.50000
H30C  2   -0.425579   -1.051820    0.284805    11.00000   -1.50000
AFIX   0
C31   1    0.032612   -1.144812    0.369451    11.00000    0.03057    0.05671 =
         0.03766   -0.00871    0.00469   -0.01038
AFIX  23
H31A  2    0.117163   -1.175323    0.367318    11.00000   -1.20000
H31B  2    0.035912   -1.092398    0.355388    11.00000   -1.20000
AFIX   0
C32   1    0.033898   -1.130591    0.415314    11.00000    0.04624    0.07983 =
         0.04753   -0.02077   -0.00035   -0.00927
AFIX  33
H32A  2    0.117834   -1.100420    0.428399    11.00000   -1.50000
H32B  2    0.033695   -1.182310    0.429629    11.00000   -1.50000
H32C  2   -0.049002   -1.099824    0.417641    11.00000   -1.50000
AFIX   0
C33   1    0.024020   -1.331115    0.361878    11.00000    0.02570    0.06585 =
         0.04780    0.00247   -0.00024    0.01205
AFIX  23
H33A  2    0.031592   -1.374570    0.341795    11.00000   -1.20000
H33B  2    0.111128   -1.299305    0.366566    11.00000   -1.20000
AFIX   0
C34   1    0.010518   -1.368794    0.403707    11.00000    0.04505    0.07956 =
         0.07680    0.02755   -0.00266    0.01760
AFIX  33
H34A  2    0.091989   -1.402651    0.414601    11.00000   -1.50000
H34B  2   -0.074202   -1.401605    0.399228    11.00000   -1.50000
H34C  2    0.005142   -1.326197    0.424014    11.00000   -1.50000
AFIX   0
C35   1   -0.256077   -1.395527    0.313415    11.00000    0.04649    0.05926 =
         0.09174   -0.02122   -0.00197    0.00273
AFIX  23
H35A  2   -0.182055   -1.417466    0.300407    11.00000   -1.20000
H35B  2   -0.245193   -1.421561    0.341235    11.00000   -1.20000
AFIX   0
C36   1   -0.382427   -1.420256    0.289096    11.00000    0.07524    0.05385 =
         0.30841   -0.05891    0.02197   -0.02260
AFIX  33
H36A  2   -0.384218   -1.479004    0.287358    11.00000   -1.50000
H36B  2   -0.394603   -1.397580    0.260795    11.00000   -1.50000
H36C  2   -0.458117   -1.401729    0.301878    11.00000   -1.50000
AFIX   0
C37   1   -0.771514   -1.284723    0.524324    11.00000    0.05086    0.13570 =
         0.07485   -0.00450   -0.00529   -0.01331
AFIX  23
H37A  2   -0.864908   -1.308745    0.514041    11.00000   -1.20000
H37B  2   -0.730410   -1.275100    0.499662    11.00000   -1.20000
AFIX   0
C38   1   -0.787272   -1.206870    0.544676    11.00000    0.02754    0.12412 =
         0.08882    0.00217    0.00221    0.01567
AFIX  23
H38A  2   -0.848159   -1.170955    0.524362    11.00000   -1.20000
H38B  2   -0.831600   -1.215516    0.568771    11.00000   -1.20000
AFIX   0
C39   1   -0.755821   -1.381384    0.577399    11.00000    0.09916    0.12888 =
         0.09246   -0.00293   -0.00820   -0.04170
AFIX  33
H39A  2   -0.690424   -1.417476    0.595656    11.00000   -1.50000
H39B  2   -0.831625   -1.412884    0.560221    11.00000   -1.50000
H39C  2   -0.794442   -1.343261    0.594694    11.00000   -1.50000
AFIX   0
C40   1   -0.658470   -1.094196    0.576817    11.00000    0.09962    0.07471 =
         0.11895    0.01655    0.00281    0.02964
AFIX  33
H40A  2   -0.563118   -1.073649    0.585699    11.00000   -1.50000
H40B  2   -0.700859   -1.097992    0.601259    11.00000   -1.50000
H40C  2   -0.713474   -1.057627    0.556053    11.00000   -1.50000
AFIX   0
C41   1    0.250285   -1.164970    0.273925    11.00000    0.02083    0.06860 =
         0.05031   -0.01112    0.00449   -0.00525
AFIX  23
H41A  2    0.327475   -1.146057    0.296749    11.00000   -1.20000
H41B  2    0.274193   -1.152608    0.246677    11.00000   -1.20000
AFIX   0
C42   1    0.231183   -1.252655    0.277761    11.00000    0.02786    0.05404 =
         0.04941   -0.00783   -0.00722    0.01036
AFIX  23
H42A  2    0.318959   -1.281030    0.276899    11.00000   -1.20000
H42B  2    0.206507   -1.264968    0.304907    11.00000   -1.20000
AFIX   0
C43   1    0.142437   -1.040197    0.279354    11.00000    0.06848    0.04516 =
         0.07853   -0.01026    0.02324   -0.01097
AFIX  33
H43A  2    0.054251   -1.014818    0.281370    11.00000   -1.50000
H43B  2    0.171033   -1.020477    0.254233    11.00000   -1.50000
H43C  2    0.214353   -1.026923    0.304380    11.00000   -1.50000
AFIX   0
C44   1    0.106188   -1.363389    0.242521    11.00000    0.07263    0.04291 =
         0.07811   -0.00098    0.00286    0.00558
AFIX  33
H44A  2    0.029750   -1.377868    0.218916    11.00000   -1.50000
H44B  2    0.084638   -1.382130    0.268849    11.00000   -1.50000
H44C  2    0.192668   -1.388638    0.238809    11.00000   -1.50000
HKLF 4
 
REM    h024 in P21/c (14), sir97
REM R1 =  0.0467 for   4573 Fo > 4sig(Fo)  and  0.0871 for all   7601 data
REM    486 parameters refined using      0 restraints
 
END  
     
WGHT      0.0528      0.0000 
REM Highest difference peak  0.595,  deepest hole -0.682,  1-sigma level  0.093
Q1    1  -0.1838 -1.2661  0.5402  11.00000  0.05    0.60
Q2    1  -0.3575 -1.2293  0.3315  11.00000  0.05    0.53
Q3    1  -0.2890 -1.1821  0.6965  11.00000  0.05    0.53
Q4    1  -0.3172 -1.1731  0.6277  11.00000  0.05    0.50
Q5    1  -0.7940 -1.2739  0.5603  11.00000  0.05    0.46
;

loop_
_space_group_symop_id
_space_group_symop_operation_xyz
1 'x, y, z'
2 '-x, y+1/2, -z+1/2'
3 '-x, -y, -z'
4 'x, -y-1/2, z-1/2'

loop_
_atom_site_label
_atom_site_type_symbol
_atom_site_fract_x
_atom_site_fract_y
_atom_site_fract_z
_atom_site_U_iso_or_equiv
_atom_site_adp_type
_atom_site_occupancy
_atom_site_symmetry_multiplicity
_atom_site_calc_flag
_atom_site_refinement_flags
_atom_site_disorder_assembly
_atom_site_disorder_group
As1 As -0.30615(6) -1.17763(3) 0.662601(17) 0.03392(17) Uani 1 1 d . . .
As2 As -0.18983(6) -1.26070(4) 0.508849(17) 0.0439(2) Uani 1 1 d . . .
As3 As -0.36048(6) -1.22614(4) 0.303369(16) 0.03463(17) Uani 1 1 d . . .
K1 K -0.42578(12) -1.26555(8) 0.56777(4) 0.0429(3) Uani 1 1 d . . .
K2 K -0.27366(14) -1.24036(10) 0.40609(4) 0.0554(4) Uani 1 1 d . . .
K3 K -0.12582(12) -1.20902(8) 0.24330(3) 0.0360(3) Uani 1 1 d . . .
O1 O -0.6867(5) -1.3399(3) 0.55150(16) 0.0728(14) Uani 1 1 d . . .
O2 O -0.6555(5) -1.1707(3) 0.55879(15) 0.0719(14) Uani 1 1 d . . .
O3 O 0.1244(4) -1.1254(2) 0.27655(11) 0.0418(10) Uani 1 1 d . . .
O4 O 0.1228(4) -1.2788(2) 0.24395(11) 0.0379(9) Uani 1 1 d . . .
C1 C -0.3871(5) -1.2803(3) 0.66595(14) 0.0319(14) Uani 1 1 d . . .
C2 C -0.3087(6) -1.3415(3) 0.65520(14) 0.0296(14) Uani 1 1 d . . .
C3 C -0.1840(5) -1.3156(3) 0.64247(15) 0.0315(13) Uani 1 1 d . . .
C4 C -0.1631(5) -1.2339(3) 0.64434(14) 0.0280(12) Uani 1 1 d . . .
C5 C -0.5224(6) -1.2918(4) 0.68061(18) 0.0503(17) Uani 1 1 d . . .
H5A H -0.5811 -1.3309 0.6617 0.060 Uiso 1 1 calc R . .
H5B H -0.5000 -1.3156 0.7091 0.060 Uiso 1 1 calc R . .
C6 C -0.6051(7) -1.2175(5) 0.6818(2) 0.078(2) Uani 1 1 d . . .
H6A H -0.6902 -1.2306 0.6913 0.118 Uiso 1 1 calc R . .
H6B H -0.6300 -1.1939 0.6536 0.118 Uiso 1 1 calc R . .
H6C H -0.5496 -1.1789 0.7012 0.118 Uiso 1 1 calc R . .
C7 C -0.3507(6) -1.4284(3) 0.65514(17) 0.0451(16) Uani 1 1 d . . .
H7A H -0.4537 -1.4316 0.6494 0.054 Uiso 1 1 calc R . .
H7B H -0.3200 -1.4563 0.6319 0.054 Uiso 1 1 calc R . .
C8 C -0.2913(8) -1.4716(4) 0.6956(2) 0.079(2) Uani 1 1 d . . .
H8A H -0.3220 -1.5278 0.6932 0.118 Uiso 1 1 calc R . .
H8B H -0.3241 -1.4458 0.7186 0.118 Uiso 1 1 calc R . .
H8C H -0.1893 -1.4695 0.7014 0.118 Uiso 1 1 calc R . .
C9 C -0.0859(6) -1.3737(4) 0.62793(16) 0.0463(16) Uani 1 1 d . . .
H9A H -0.0568 -1.3504 0.6033 0.056 Uiso 1 1 calc R . .
H9B H -0.1370 -1.4241 0.6187 0.056 Uiso 1 1 calc R . .
C10 C 0.0444(7) -1.3939(4) 0.66164(19) 0.0605(19) Uani 1 1 d . . .
H10A H 0.1023 -1.4320 0.6502 0.091 Uiso 1 1 calc R . .
H10B H 0.0167 -1.4179 0.6860 0.091 Uiso 1 1 calc R . .
H10C H 0.0976 -1.3447 0.6703 0.091 Uiso 1 1 calc R . .
C11 C -0.0406(6) -1.1928(4) 0.63139(17) 0.0472(16) Uani 1 1 d . . .
H11A H 0.0448 -1.2034 0.6532 0.057 Uiso 1 1 calc R . .
H11B H -0.0275 -1.2175 0.6049 0.057 Uiso 1 1 calc R . .
C12 C -0.0555(7) -1.1031(4) 0.62491(19) 0.062(2) Uani 1 1 d . . .
H12A H 0.0280 -1.0818 0.6170 0.092 Uiso 1 1 calc R . .
H12B H -0.0666 -1.0776 0.6510 0.092 Uiso 1 1 calc R . .
H12C H -0.1375 -1.0918 0.6025 0.092 Uiso 1 1 calc R . .
C13 C -0.3245(6) -1.1788(4) 0.49185(16) 0.0406(15) Uani 1 1 d . . .
C14 C -0.4511(6) -1.2102(4) 0.46996(16) 0.0400(15) Uani 1 1 d . . .
C15 C -0.4533(6) -1.2948(4) 0.46474(16) 0.0436(16) Uani 1 1 d . . .
C16 C -0.3298(6) -1.3325(4) 0.48264(17) 0.0437(15) Uani 1 1 d . . .
C17 C -0.3010(7) -1.0912(4) 0.5047(2) 0.063(2) Uani 1 1 d . . .
H17A H -0.3658 -1.0576 0.4841 0.076 Uiso 1 1 calc R . .
H17B H -0.3244 -1.0838 0.5324 0.076 Uiso 1 1 calc R . .
C18 C -0.1554(9) -1.0620(5) 0.5073(2) 0.087(3) Uani 1 1 d . . .
H18A H -0.1487 -1.0054 0.5158 0.131 Uiso 1 1 calc R . .
H18B H -0.1320 -1.0674 0.4797 0.131 Uiso 1 1 calc R . .
H18C H -0.0903 -1.0939 0.5280 0.131 Uiso 1 1 calc R . .
C19 C -0.5762(6) -1.1558(4) 0.45165(18) 0.0521(17) Uani 1 1 d . . .
H19A H -0.6629 -1.1878 0.4480 0.063 Uiso 1 1 calc R . .
H19B H -0.5813 -1.1124 0.4720 0.063 Uiso 1 1 calc R . .
C20 C -0.5686(7) -1.1184(4) 0.40978(19) 0.064(2) Uani 1 1 d . . .
H20A H -0.6507 -1.0845 0.3998 0.096 Uiso 1 1 calc R . .
H20B H -0.5662 -1.1610 0.3892 0.096 Uiso 1 1 calc R . .
H20C H -0.4841 -1.0857 0.4133 0.096 Uiso 1 1 calc R . .
C21 C -0.5804(7) -1.3400(4) 0.4397(2) 0.063(2) Uani 1 1 d . . .
H21A H -0.5882 -1.3923 0.4534 0.076 Uiso 1 1 calc R A .
H21B H -0.6656 -1.3087 0.4402 0.076 Uiso 1 1 calc R . .
C22 C -0.5728(7) -1.3548(4) 0.3942(2) 0.073(2) Uani 1 1 d . A .
H22A H -0.6564 -1.3838 0.3798 0.109 Uiso 1 1 calc R . .
H22B H -0.4898 -1.3868 0.3935 0.109 Uiso 1 1 calc R . .
H22C H -0.5674 -1.3032 0.3802 0.109 Uiso 1 1 calc R . .
C231 C -0.306(3) -1.4162(17) 0.4842(8) 0.086(10) Uiso 0.57(2) 1 d P A 1
H23A H -0.3179 -1.4331 0.4546 0.103 Uiso 0.57(2) 1 calc PR A 1
H23B H -0.3865 -1.4394 0.4940 0.103 Uiso 0.57(2) 1 calc PR A 1
C241 C -0.183(2) -1.4603(8) 0.5075(4) 0.079(6) Uiso 0.57(2) 1 d P A 1
H24A H -0.1937 -1.5176 0.5007 0.119 Uiso 0.57(2) 1 calc PR A 1
H24B H -0.1742 -1.4528 0.5378 0.119 Uiso 0.57(2) 1 calc PR A 1
H24C H -0.0992 -1.4398 0.4995 0.119 Uiso 0.57(2) 1 calc PR A 1
C232 C -0.310(3) -1.4274(17) 0.4774(8) 0.052(8) Uiso 0.43(2) 1 d P A 2
H23C H -0.3932 -1.4506 0.4585 0.063 Uiso 0.43(2) 1 calc PR A 2
H23D H -0.2279 -1.4377 0.4651 0.063 Uiso 0.43(2) 1 calc PR A 2
C242 C -0.290(3) -1.4616(13) 0.5170(7) 0.105(10) Uiso 0.43(2) 1 d P A 2
H24D H -0.2775 -1.5197 0.5149 0.157 Uiso 0.43(2) 1 calc PR A 2
H24E H -0.3710 -1.4507 0.5289 0.157 Uiso 0.43(2) 1 calc PR A 2
H24F H -0.2063 -1.4384 0.5353 0.157 Uiso 0.43(2) 1 calc PR A 2
C25 C -0.2194(5) -1.1525(3) 0.32862(15) 0.0333(14) Uani 1 1 d . . .
C26 C -0.0962(5) -1.1910(3) 0.34663(15) 0.0352(14) Uani 1 1 d . . .
C27 C -0.0993(5) -1.2765(3) 0.34219(16) 0.0356(14) Uani 1 1 d . . .
C28 C -0.2265(5) -1.3075(3) 0.32105(15) 0.0320(13) Uani 1 1 d . . .
C29 C -0.2412(7) -1.0631(4) 0.3282(2) 0.064(2) Uani 1 1 d . A .
H29A H -0.2047 -1.0428 0.3570 0.077 Uiso 1 1 calc R . .
H29B H -0.1841 -1.0389 0.3100 0.077 Uiso 1 1 calc R . .
C30 C -0.3880(8) -1.0335(4) 0.3136(2) 0.075(2) Uani 1 1 d . . .
H30A H -0.3888 -0.9747 0.3144 0.112 Uiso 1 1 calc R A .
H30B H -0.4456 -1.0546 0.3322 0.112 Uiso 1 1 calc R . .
H30C H -0.4256 -1.0518 0.2848 0.112 Uiso 1 1 calc R . .
C31 C 0.0326(6) -1.1448(4) 0.36945(16) 0.0421(15) Uani 1 1 d . . .
H31A H 0.1172 -1.1753 0.3673 0.051 Uiso 1 1 calc R A .
H31B H 0.0359 -1.0924 0.3554 0.051 Uiso 1 1 calc R . .
C32 C 0.0339(7) -1.1306(4) 0.41531(18) 0.0595(19) Uani 1 1 d . A .
H32A H 0.1178 -1.1004 0.4284 0.089 Uiso 1 1 calc R . .
H32B H 0.0337 -1.1823 0.4296 0.089 Uiso 1 1 calc R . .
H32C H -0.0490 -1.0998 0.4176 0.089 Uiso 1 1 calc R . .
C33 C 0.0240(6) -1.3311(4) 0.36188(17) 0.0477(16) Uani 1 1 d . A .
H33A H 0.0316 -1.3746 0.3418 0.057 Uiso 1 1 calc R . .
H33B H 0.1111 -1.2993 0.3666 0.057 Uiso 1 1 calc R . .
C34 C 0.0105(7) -1.3688(4) 0.4037(2) 0.070(2) Uani 1 1 d . . .
H34A H 0.0920 -1.4027 0.4146 0.104 Uiso 1 1 calc R A .
H34B H -0.0742 -1.4016 0.3992 0.104 Uiso 1 1 calc R . .
H34C H 0.0051 -1.3262 0.4240 0.104 Uiso 1 1 calc R . .
C35 C -0.2561(7) -1.3955(4) 0.3134(2) 0.069(2) Uani 1 1 d . . .
H35A H -0.1821 -1.4175 0.3004 0.082 Uiso 1 1 calc R A .
H35B H -0.2452 -1.4216 0.3412 0.082 Uiso 1 1 calc R . .
C36 C -0.3824(10) -1.4203(5) 0.2891(4) 0.149(5) Uani 1 1 d . A .
H36A H -0.3842 -1.4790 0.2874 0.223 Uiso 1 1 calc R . .
H36B H -0.3946 -1.3976 0.2608 0.223 Uiso 1 1 calc R . .
H36C H -0.4581 -1.4017 0.3019 0.223 Uiso 1 1 calc R . .
C37 C -0.7715(8) -1.2847(6) 0.5243(2) 0.090(3) Uani 1 1 d . . .
H37A H -0.8649 -1.3087 0.5140 0.108 Uiso 1 1 calc R A .
H37B H -0.7304 -1.2751 0.4997 0.108 Uiso 1 1 calc R . .
C38 C -0.7873(7) -1.2069(5) 0.5447(3) 0.082(2) Uani 1 1 d . A .
H38A H -0.8482 -1.1710 0.5244 0.098 Uiso 1 1 calc R . .
H38B H -0.8316 -1.2155 0.5688 0.098 Uiso 1 1 calc R . .
C39 C -0.7558(10) -1.3814(6) 0.5774(3) 0.111(3) Uani 1 1 d . . .
H39A H -0.6904 -1.4175 0.5957 0.167 Uiso 1 1 calc R A .
H39B H -0.8316 -1.4129 0.5602 0.167 Uiso 1 1 calc R . .
H39C H -0.7944 -1.3433 0.5947 0.167 Uiso 1 1 calc R . .
C40 C -0.6585(9) -1.0942(5) 0.5768(3) 0.101(3) Uani 1 1 d . . .
H40A H -0.5631 -1.0736 0.5857 0.152 Uiso 1 1 calc R . .
H40B H -0.7009 -1.0980 0.6013 0.152 Uiso 1 1 calc R . .
H40C H -0.7135 -1.0576 0.5561 0.152 Uiso 1 1 calc R . .
C41 C 0.2503(6) -1.1650(4) 0.27392(18) 0.0471(16) Uani 1 1 d . A .
H41A H 0.3275 -1.1461 0.2967 0.057 Uiso 1 1 calc R . .
H41B H 0.2742 -1.1526 0.2467 0.057 Uiso 1 1 calc R . .
C42 C 0.2312(6) -1.2527(4) 0.27776(18) 0.0462(16) Uani 1 1 d . . .
H42A H 0.3190 -1.2810 0.2769 0.055 Uiso 1 1 calc R A .
H42B H 0.2065 -1.2650 0.3049 0.055 Uiso 1 1 calc R . .
C43 C 0.1424(7) -1.0402(4) 0.2794(2) 0.063(2) Uani 1 1 d . . .
H43A H 0.0543 -1.0148 0.2814 0.094 Uiso 1 1 calc R . .
H43B H 0.1710 -1.0205 0.2542 0.094 Uiso 1 1 calc R . .
H43C H 0.2144 -1.0269 0.3044 0.094 Uiso 1 1 calc R . .
C44 C 0.1062(8) -1.3634(4) 0.2425(2) 0.067(2) Uani 1 1 d . . .
H44A H 0.0298 -1.3779 0.2189 0.100 Uiso 1 1 calc R A .
H44B H 0.0846 -1.3821 0.2688 0.100 Uiso 1 1 calc R . .
H44C H 0.1927 -1.3886 0.2388 0.100 Uiso 1 1 calc R . .

loop_
_atom_site_aniso_label
_atom_site_aniso_U_11
_atom_site_aniso_U_22
_atom_site_aniso_U_33
_atom_site_aniso_U_23
_atom_site_aniso_U_13
_atom_site_aniso_U_12
As1 0.0280(3) 0.0377(3) 0.0346(3) -0.0012(3) 0.0037(2) 0.0022(3)
As2 0.0236(4) 0.0747(5) 0.0307(3) 0.0034(3) -0.0002(3) 0.0045(3)
As3 0.0204(3) 0.0477(4) 0.0318(3) -0.0019(3) -0.0030(2) 0.0001(3)
K1 0.0226(7) 0.0753(10) 0.0294(6) 0.0057(6) 0.0028(5) 0.0021(6)
K2 0.0378(9) 0.0988(12) 0.0308(7) 0.0036(7) 0.0099(6) 0.0022(8)
K3 0.0206(7) 0.0538(8) 0.0321(6) -0.0016(6) 0.0024(5) 0.0023(6)
O1 0.032(3) 0.109(4) 0.076(3) 0.004(3) 0.008(3) -0.004(3)
O2 0.049(3) 0.082(4) 0.082(3) 0.002(3) 0.008(3) 0.008(3)
O3 0.032(3) 0.042(3) 0.053(2) -0.0070(19) 0.0150(19) -0.0010(19)
O4 0.027(2) 0.036(2) 0.045(2) -0.0043(18) -0.0038(18) 0.0054(18)
C1 0.021(3) 0.051(4) 0.022(3) 0.006(3) 0.001(2) -0.009(3)
C2 0.026(3) 0.040(4) 0.021(3) 0.002(2) -0.001(2) -0.001(3)
C3 0.014(3) 0.050(4) 0.029(3) -0.001(3) 0.002(2) 0.008(3)
C4 0.015(3) 0.042(4) 0.028(3) -0.002(2) 0.006(2) 0.003(2)
C5 0.033(4) 0.076(5) 0.037(3) -0.003(3) -0.002(3) -0.009(3)
C6 0.041(5) 0.097(6) 0.106(6) 0.029(5) 0.036(4) 0.012(4)
C7 0.048(4) 0.037(4) 0.047(3) 0.004(3) 0.002(3) -0.007(3)
C8 0.064(5) 0.072(5) 0.091(5) 0.036(4) -0.004(4) -0.019(4)
C9 0.047(4) 0.054(4) 0.034(3) -0.008(3) 0.000(3) 0.007(3)
C10 0.047(4) 0.076(5) 0.055(4) 0.009(3) 0.003(3) 0.027(4)
C11 0.041(4) 0.058(4) 0.040(3) -0.005(3) 0.002(3) -0.009(3)
C12 0.062(5) 0.068(5) 0.053(4) 0.013(3) 0.008(4) -0.020(4)
C13 0.028(4) 0.058(4) 0.034(3) 0.007(3) 0.004(3) 0.001(3)
C14 0.021(3) 0.067(4) 0.031(3) 0.010(3) 0.003(3) 0.003(3)
C15 0.029(4) 0.066(5) 0.033(3) 0.006(3) -0.001(3) -0.006(3)
C16 0.043(4) 0.048(4) 0.039(3) 0.003(3) 0.005(3) -0.004(3)
C17 0.058(5) 0.056(5) 0.065(4) 0.003(3) -0.011(4) -0.011(4)
C18 0.094(7) 0.084(6) 0.090(6) -0.018(5) 0.033(5) -0.036(5)
C19 0.032(4) 0.070(5) 0.051(4) 0.009(3) 0.002(3) 0.011(3)
C20 0.040(4) 0.081(5) 0.065(4) 0.024(4) 0.000(3) 0.000(4)
C21 0.037(4) 0.076(5) 0.071(5) -0.007(4) 0.002(4) -0.025(4)
C22 0.050(5) 0.084(6) 0.072(5) -0.031(4) -0.012(4) -0.007(4)
C25 0.026(3) 0.043(3) 0.027(3) -0.001(2) -0.001(3) -0.006(3)
C26 0.028(3) 0.045(4) 0.029(3) -0.006(3) -0.001(3) -0.006(3)
C27 0.021(3) 0.052(4) 0.032(3) 0.002(3) 0.001(2) 0.004(3)
C28 0.021(3) 0.039(3) 0.034(3) -0.006(2) 0.002(2) 0.003(2)
C29 0.056(5) 0.045(4) 0.084(5) -0.002(4) -0.001(4) 0.002(3)
C30 0.079(6) 0.057(5) 0.084(5) 0.012(4) 0.009(4) 0.019(4)
C31 0.031(4) 0.057(4) 0.038(3) -0.009(3) 0.005(3) -0.010(3)
C32 0.046(4) 0.080(5) 0.048(4) -0.021(3) 0.000(3) -0.009(4)
C33 0.026(4) 0.066(4) 0.048(3) 0.002(3) 0.000(3) 0.012(3)
C34 0.045(5) 0.080(5) 0.077(5) 0.028(4) -0.003(4) 0.018(4)
C35 0.046(5) 0.059(5) 0.092(5) -0.021(4) -0.002(4) 0.003(4)
C36 0.075(7) 0.054(6) 0.308(15) -0.059(8) 0.022(8) -0.023(5)
C37 0.051(5) 0.136(8) 0.075(5) -0.004(6) -0.005(4) -0.013(5)
C38 0.028(4) 0.124(7) 0.089(6) 0.002(5) 0.002(4) 0.016(5)
C39 0.099(8) 0.129(8) 0.092(7) -0.003(6) -0.008(6) -0.042(6)
C40 0.100(7) 0.075(6) 0.119(7) 0.017(5) 0.003(6) 0.030(5)
C41 0.021(4) 0.069(5) 0.050(4) -0.011(3) 0.004(3) -0.005(3)
C42 0.028(3) 0.054(4) 0.049(4) -0.008(3) -0.007(3) 0.010(3)
C43 0.068(5) 0.045(4) 0.079(5) -0.010(3) 0.023(4) -0.011(3)
C44 0.073(5) 0.043(4) 0.078(5) -0.001(4) 0.003(4) 0.006(4)

loop_
_atom_type_symbol
_atom_type_description
_atom_type_scat_dispersion_real
_atom_type_scat_dispersion_imag
_atom_type_scat_source
C C 0.0033 0.0016 'International Tables Vol C Tables 4.2.6.8 and 6.1.1.4'
H H 0.0000 0.0000 'International Tables Vol C Tables 4.2.6.8 and 6.1.1.4'
O O 0.0106 0.0060 'International Tables Vol C Tables 4.2.6.8 and 6.1.1.4'
K K 0.2009 0.2494 'International Tables Vol C Tables 4.2.6.8 and 6.1.1.4'
As As 0.0499 2.0058 'International Tables Vol C Tables 4.2.6.8 and 6.1.1.4'

loop_
_exptl_crystal_face_index_h
_exptl_crystal_face_index_k
_exptl_crystal_face_index_l
_exptl_crystal_face_perp_dist
0 -1 0 0.07728
0 1 0 0.06882
15 -22 -25 0.13098
-11 9 -28 0.20280
-4 -6 -13 0.14208
4 7 22 0.18480
16 -13 -16 0.12210
-25 -17 11 0.10710
0 -4 -19 0.20448
21 10 -19 0.07980
-11 26 11 0.12084
13 20 -28 0.13530
-1 -16 16 0.20502
1 -2 -30 0.22144
4 -9 -22 0.18584
-11 8 26 0.23800
8 -8 -21 0.15688

loop_
_geom_angle_atom_site_label_1
_geom_angle_atom_site_label_2
_geom_angle_atom_site_label_3
_geom_angle
_geom_angle_site_symmetry_1
_geom_angle_site_symmetry_3
C4 As1 C1 85.6(2) . .
C4 As1 K1 68.36(14) . .
C1 As1 K1 66.31(14) . .
C4 As1 K3 70.87(15) . 4_536
C1 As1 K3 67.02(14) . 4_536
K1 As1 K3 118.88(4) . 4_536
C16 As2 C13 86.0(3) . .
C16 As2 K2 66.95(17) . .
C13 As2 K2 68.05(16) . .
C16 As2 K1 73.32(18) . .
C13 As2 K1 69.83(17) . .
K2 As2 K1 122.82(4) . .
C28 As3 C25 86.4(2) . .
C28 As3 K2 68.26(16) . .
C25 As3 K2 66.61(15) . .
C28 As3 K3 73.49(17) . .
C25 As3 K3 70.56(17) . .
K2 As3 K3 123.09(3) . .
O2 K1 O1 61.96(16) . .
O2 K1 C2 117.85(15) . .
O1 K1 C2 97.64(15) . .
O2 K1 C3 135.36(15) . .
O1 K1 C3 122.69(16) . .
C2 K1 C3 26.86(14) . .
O2 K1 C1 93.75(15) . .
O1 K1 C1 93.33(15) . .
C2 K1 C1 25.33(14) . .
C3 K1 C1 44.36(14) . .
O2 K1 C13 92.74(15) . .
O1 K1 C13 118.80(15) . .
C2 K1 C13 141.07(14) . .
C3 K1 C13 114.21(15) . .
C1 K1 C13 146.21(14) . .
O2 K1 C4 119.63(15) . .
O1 K1 C4 140.11(15) . .
C2 K1 C4 44.03(14) . .
C3 K1 C4 25.04(13) . .
C1 K1 C4 47.73(13) . .
C13 K1 C4 101.09(14) . .
O2 K1 C14 81.32(15) . .
O1 K1 C14 94.05(15) . .
C2 K1 C14 160.62(15) . .
C3 K1 C14 135.78(15) . .
C1 K1 C14 167.91(16) . .
C13 K1 C14 24.79(13) . .
C4 K1 C14 125.82(14) . .
O2 K1 C16 119.23(14) . .
O1 K1 C16 96.40(15) . .
C2 K1 C16 121.09(15) . .
C3 K1 C16 104.80(14) . .
C1 K1 C16 146.33(15) . .
C13 K1 C16 46.46(15) . .
C4 K1 C16 112.15(14) . .
C14 K1 C16 41.75(15) . .
O2 K1 As2 126.38(11) . .
O1 K1 As2 129.08(11) . .
C2 K1 As2 112.14(11) . .
C3 K1 As2 87.08(11) . .
C1 K1 As2 130.29(10) . .
C13 K1 As2 33.68(10) . .
C4 K1 As2 84.34(10) . .
C14 K1 As2 48.93(10) . .
C16 K1 As2 32.89(10) . .
O2 K1 C15 95.47(15) . .
O1 K1 C15 82.97(15) . .
C2 K1 C15 142.70(16) . .
C3 K1 C15 128.62(15) . .
C1 K1 C15 166.98(16) . .
C13 K1 C15 42.35(14) . .
C4 K1 C15 132.58(14) . .
C14 K1 C15 24.70(15) . .
C16 K1 C15 23.85(14) . .
As2 K1 C15 48.33(10) . .
O2 K1 As1 87.71(11) . .
O1 K1 As1 118.94(11) . .
C2 K1 As1 49.71(10) . .
C3 K1 As1 49.57(10) . .
C1 K1 As1 33.51(10) . .
C13 K1 As1 113.91(11) . .
C4 K1 As1 33.17(9) . .
C14 K1 As1 134.70(12) . .
C16 K1 As1 143.48(11) . .
As2 K1 As1 111.79(4) . .
C15 K1 As1 156.07(11) . .
C26 K2 C15 178.34(17) . .
C26 K2 C27 27.43(14) . .
C15 K2 C27 150.96(18) . .
C26 K2 C14 154.52(17) . .
C15 K2 C14 27.08(16) . .
C27 K2 C14 178.03(18) . .
C26 K2 C25 26.31(14) . .
C15 K2 C25 154.02(15) . .
C27 K2 C25 45.72(15) . .
C14 K2 C25 135.76(16) . .
C26 K2 C16 153.51(16) . .
C15 K2 C16 26.07(15) . .
C27 K2 C16 133.36(17) . .
C14 K2 C16 45.13(16) . .
C25 K2 C16 178.58(16) . .
C26 K2 C28 45.62(14) . .
C15 K2 C28 132.79(16) . .
C27 K2 C28 26.01(13) . .
C14 K2 C28 152.76(15) . .
C25 K2 C28 49.55(14) . .
C16 K2 C28 129.08(16) . .
C26 K2 C13 136.16(15) . .
C15 K2 C13 45.42(16) . .
C27 K2 C13 155.02(14) . .
C14 K2 C13 26.10(14) . .
C25 K2 C13 132.30(16) . .
C16 K2 C13 49.06(16) . .
C28 K2 C13 178.09(16) . .
C26 K2 As3 51.40(9) . .
C15 K2 As3 127.82(11) . .
C27 K2 As3 51.09(9) . .
C14 K2 As3 128.98(10) . .
C25 K2 As3 34.61(9) . .
C16 K2 As3 144.19(12) . .
C28 K2 As3 34.23(9) . .
C13 K2 As3 146.63(11) . .
C26 K2 As2 129.60(10) . .
C15 K2 As2 51.13(10) . .
C27 K2 As2 128.82(10) . .
C14 K2 As2 51.03(9) . .
C25 K2 As2 147.04(10) . .
C16 K2 As2 34.14(11) . .
C28 K2 As2 144.77(10) . .
C13 K2 As2 34.30(10) . .
As3 K2 As2 178.15(6) . .
O4 K3 O3 59.95(11) . .
O4 K3 C2 117.08(13) . 4_535
O3 K3 C2 119.45(13) . 4_535
O4 K3 C1 123.54(12) . 4_535
O3 K3 C1 144.44(14) . 4_535
C2 K3 C1 25.00(13) 4_535 4_535
O4 K3 C3 91.09(13) . 4_535
O3 K3 C3 105.71(12) . 4_535
C2 K3 C3 26.10(13) 4_535 4_535
C1 K3 C3 43.24(13) 4_535 4_535
O4 K3 C25 122.91(12) . .
O3 K3 C25 85.19(12) . .
C2 K3 C25 119.35(14) 4_535 .
C1 K3 C25 111.25(13) 4_535 .
C3 K3 C25 144.24(14) 4_535 .
O4 K3 C4 77.82(12) . 4_535
O3 K3 C4 114.54(12) . 4_535
C2 K3 C4 42.98(13) 4_535 4_535
C1 K3 C4 46.72(13) 4_535 4_535
C3 K3 C4 24.25(13) 4_535 4_535
C25 K3 C4 157.80(13) . 4_535
O4 K3 C26 98.86(12) . .
O3 K3 C26 72.13(12) . .
C2 K3 C26 143.48(14) 4_535 .
C1 K3 C26 132.97(14) 4_535 .
C3 K3 C26 166.54(15) 4_535 .
C25 K3 C26 24.18(13) . .
C4 K3 C26 168.37(14) 4_535 .
O4 K3 C28 101.66(12) . .
O3 K3 C28 109.19(12) . .
C2 K3 C28 128.12(14) 4_535 .
C1 K3 C28 104.52(14) 4_535 .
C3 K3 C28 144.70(13) 4_535 .
C25 K3 C28 46.20(13) . .
C4 K3 C28 127.66(13) 4_535 .
C26 K3 C28 41.62(12) . .
O4 K3 As3 134.19(9) . .
O3 K3 As3 118.09(8) . .
C2 K3 As3 103.18(11) 4_535 .
C1 K3 As3 85.36(10) 4_535 .
C3 K3 As3 127.92(10) 4_535 .
C25 K3 As3 33.34(9) . .
C4 K3 As3 127.15(9) 4_535 .
C26 K3 As3 48.26(9) . .
C28 K3 As3 32.74(9) . .
O4 K3 C27 88.31(12) . .
O3 K3 C27 85.43(12) . .
C2 K3 C27 150.48(14) 4_535 .
C1 K3 C27 128.16(14) 4_535 .
C3 K3 C27 166.73(14) 4_535 .
C25 K3 C27 41.89(13) . .
C4 K3 C27 143.77(14) 4_535 .
C26 K3 C27 24.65(13) . .
C28 K3 C27 23.84(12) . .
As3 K3 C27 47.95(9) . .
O4 K3 As1 94.80(8) . 4_535
O3 K3 As1 146.19(9) . 4_535
C2 K3 As1 49.26(10) 4_535 4_535
C1 K3 As1 33.31(10) 4_535 4_535
C3 K3 As1 48.66(9) 4_535 4_535
C25 K3 As1 128.62(10) . 4_535
C4 K3 As1 32.74(9) 4_535 4_535
C26 K3 As1 138.33(10) . 4_535
C28 K3 As1 97.09(9) . 4_535
As3 K3 As1 95.54(3) . 4_535
C27 K3 As1 118.18(10) . 4_535
C39 O1 C37 114.0(6) . .
C39 O1 K1 131.4(4) . .
C37 O1 K1 102.8(4) . .
C40 O2 C38 114.9(6) . .
C40 O2 K1 125.1(4) . .
C38 O2 K1 118.0(4) . .
C41 O3 C43 111.5(4) . .
C41 O3 K3 116.4(3) . .
C43 O3 K3 126.7(3) . .
C44 O4 C42 113.0(4) . .
C44 O4 K3 109.2(4) . .
C42 O4 K3 113.3(3) . .
C2 C1 C5 124.5(5) . .
C2 C1 As1 112.9(4) . .
C5 C1 As1 122.6(4) . .
C2 C1 K1 75.3(3) . .
C5 C1 K1 114.3(3) . .
As1 C1 K1 80.18(16) . .
C2 C1 K3 76.1(3) . 4_536
C5 C1 K3 110.6(3) . 4_536
As1 C1 K3 79.68(15) . 4_536
K1 C1 K3 134.83(18) . 4_536
C1 C2 C3 114.4(5) . .
C1 C2 C7 123.1(5) . .
C3 C2 C7 122.5(5) . .
C1 C2 K1 79.4(3) . .
C3 C2 K1 77.3(3) . .
C7 C2 K1 110.2(3) . .
C1 C2 K3 78.9(3) . 4_536
C3 C2 K3 80.4(3) . 4_536
C7 C2 K3 111.1(3) . 4_536
K1 C2 K3 138.72(18) . 4_536
C4 C3 C2 114.3(5) . .
C4 C3 C9 123.1(5) . .
C2 C3 C9 122.6(5) . .
C4 C3 K1 81.4(3) . .
C2 C3 K1 75.8(3) . .
C9 C3 K1 110.8(3) . .
C4 C3 K3 80.7(3) . 4_536
C2 C3 K3 73.5(3) . 4_536
C9 C3 K3 114.7(3) . 4_536
K1 C3 K3 133.85(18) . 4_536
C3 C4 C11 123.5(5) . .
C3 C4 As1 112.9(4) . .
C11 C4 As1 123.6(4) . .
C3 C4 K1 73.6(3) . .
C11 C4 K1 114.0(3) . .
As1 C4 K1 78.47(15) . .
C3 C4 K3 75.0(3) . 4_536
C11 C4 K3 118.4(3) . 4_536
As1 C4 K3 76.39(15) . 4_536
K1 C4 K3 127.42(17) . 4_536
C6 C5 C1 115.1(6) . .
C6 C5 H5A 108.5 . .
C1 C5 H5A 108.5 . .
C6 C5 H5B 108.5 . .
C1 C5 H5B 108.5 . .
H5A C5 H5B 107.5 . .
C5 C6 H6A 109.5 . .
C5 C6 H6B 109.5 . .
H6A C6 H6B 109.5 . .
C5 C6 H6C 109.5 . .
H6A C6 H6C 109.5 . .
H6B C6 H6C 109.5 . .
C8 C7 C2 114.0(5) . .
C8 C7 H7A 108.8 . .
C2 C7 H7A 108.8 . .
C8 C7 H7B 108.8 . .
C2 C7 H7B 108.8 . .
H7A C7 H7B 107.7 . .
C7 C8 H8A 109.5 . .
C7 C8 H8B 109.5 . .
H8A C8 H8B 109.5 . .
C7 C8 H8C 109.5 . .
H8A C8 H8C 109.5 . .
H8B C8 H8C 109.5 . .
C3 C9 C10 113.9(4) . .
C3 C9 H9A 108.8 . .
C10 C9 H9A 108.8 . .
C3 C9 H9B 108.8 . .
C10 C9 H9B 108.8 . .
H9A C9 H9B 107.7 . .
C9 C10 H10A 109.5 . .
C9 C10 H10B 109.5 . .
H10A C10 H10B 109.5 . .
C9 C10 H10C 109.5 . .
H10A C10 H10C 109.5 . .
H10B C10 H10C 109.5 . .
C12 C11 C4 115.1(5) . .
C12 C11 H11A 108.5 . .
C4 C11 H11A 108.5 . .
C12 C11 H11B 108.5 . .
C4 C11 H11B 108.5 . .
H11A C11 H11B 107.5 . .
C11 C12 H12A 109.5 . .
C11 C12 H12B 109.5 . .
H12A C12 H12B 109.5 . .
C11 C12 H12C 109.5 . .
H12A C12 H12C 109.5 . .
H12B C12 H12C 109.5 . .
C14 C13 C17 124.4(5) . .
C14 C13 As2 111.5(4) . .
C17 C13 As2 123.7(4) . .
C14 C13 K2 73.7(3) . .
C17 C13 K2 121.1(4) . .
As2 C13 K2 77.65(19) . .
C14 C13 K1 80.3(3) . .
C17 C13 K1 105.9(4) . .
As2 C13 K1 76.49(17) . .
K2 C13 K1 133.0(2) . .
C13 C14 C15 115.0(5) . .
C13 C14 C19 121.7(6) . .
C15 C14 C19 123.3(5) . .
C13 C14 K2 80.2(4) . .
C15 C14 K2 75.5(3) . .
C19 C14 K2 111.2(3) . .
C13 C14 K1 74.9(3) . .
C15 C14 K1 80.4(3) . .
C19 C14 K1 115.2(4) . .
K2 C14 K1 133.55(18) . .
C16 C15 C14 114.4(5) . .
C16 C15 C21 122.8(6) . .
C14 C15 C21 122.8(5) . .
C16 C15 K2 79.7(4) . .
C14 C15 K2 77.4(3) . .
C21 C15 K2 109.4(4) . .
C16 C15 K1 76.9(3) . .
C14 C15 K1 74.9(3) . .
C21 C15 K1 118.9(4) . .
K2 C15 K1 131.63(19) . .
C15 C16 C231 125.9(13) . .
C15 C16 C232 121.4(12) . .
C231 C16 C232 8.1(17) . .
C15 C16 As2 113.1(5) . .
C231 C16 As2 120.9(12) . .
C232 C16 As2 125.4(11) . .
C15 C16 K2 74.3(3) . .
C231 C16 K2 117.7(11) . .
C232 C16 K2 110.7(10) . .
As2 C16 K2 78.9(2) . .
C15 C16 K1 79.3(4) . .
C231 C16 K1 112.0(11) . .
C232 C16 K1 119.0(10) . .
As2 C16 K1 73.79(18) . .
K2 C16 K1 130.2(2) . .
C18 C17 C13 114.4(6) . .
C18 C17 H17A 108.7 . .
C13 C17 H17A 108.7 . .
C18 C17 H17B 108.7 . .
C13 C17 H17B 108.7 . .
H17A C17 H17B 107.6 . .
C17 C18 H18A 109.5 . .
C17 C18 H18B 109.5 . .
H18A C18 H18B 109.5 . .
C17 C18 H18C 109.5 . .
H18A C18 H18C 109.5 . .
H18B C18 H18C 109.5 . .
C20 C19 C14 113.4(5) . .
C20 C19 H19A 108.9 . .
C14 C19 H19A 108.9 . .
C20 C19 H19B 108.9 . .
C14 C19 H19B 108.9 . .
H19A C19 H19B 107.7 . .
C19 C20 H20A 109.5 . .
C19 C20 H20B 109.5 . .
H20A C20 H20B 109.5 . .
C19 C20 H20C 109.5 . .
H20A C20 H20C 109.5 . .
H20B C20 H20C 109.5 . .
C22 C21 C15 113.0(6) . .
C22 C21 H21A 109.0 . .
C15 C21 H21A 109.0 . .
C22 C21 H21B 109.0 . .
C15 C21 H21B 109.0 . .
H21A C21 H21B 107.8 . .
C21 C22 H22A 109.5 . .
C21 C22 H22B 109.5 . .
H22A C22 H22B 109.5 . .
C21 C22 H22C 109.5 . .
H22A C22 H22C 109.5 . .
H22B C22 H22C 109.5 . .
C16 C231 C241 128(2) . .
C16 C231 H23A 105.2 . .
C241 C231 H23A 105.2 . .
C16 C231 H23B 105.2 . .
C241 C231 H23B 105.2 . .
H23A C231 H23B 106.0 . .
C231 C241 H24A 109.5 . .
C231 C241 H24B 109.5 . .
H24A C241 H24B 109.5 . .
C231 C241 H24C 109.5 . .
H24A C241 H24C 109.5 . .
H24B C241 H24C 109.5 . .
C242 C232 C16 107(2) . .
C242 C232 H23C 110.2 . .
C16 C232 H23C 110.2 . .
C242 C232 H23D 110.2 . .
C16 C232 H23D 110.2 . .
H23C C232 H23D 108.5 . .
C232 C242 H24D 109.5 . .
C232 C242 H24E 109.5 . .
H24D C242 H24E 109.5 . .
C232 C242 H24F 109.5 . .
H24D C242 H24F 109.5 . .
H24E C242 H24F 109.5 . .
C26 C25 C29 125.0(5) . .
C26 C25 As3 111.9(4) . .
C29 C25 As3 123.1(4) . .
C26 C25 K2 74.0(3) . .
C29 C25 K2 115.4(4) . .
As3 C25 K2 78.78(18) . .
C26 C25 K3 80.9(3) . .
C29 C25 K3 110.2(4) . .
As3 C25 K3 76.10(16) . .
K2 C25 K3 134.37(18) . .
C25 C26 C27 114.9(5) . .
C25 C26 C31 121.9(5) . .
C27 C26 C31 123.2(5) . .
C25 C26 K2 79.7(3) . .
C27 C26 K2 77.9(3) . .
C31 C26 K2 111.2(3) . .
C25 C26 K3 74.9(3) . .
C27 C26 K3 79.2(3) . .
C31 C26 K3 114.6(3) . .
K2 C26 K3 134.15(17) . .
C28 C27 C26 114.7(5) . .
C28 C27 C33 121.9(5) . .
C26 C27 C33 123.3(5) . .
C28 C27 K2 80.3(3) . .
C26 C27 K2 74.7(3) . .
C33 C27 K2 110.1(3) . .
C28 C27 K3 77.2(3) . .
C26 C27 K3 76.1(3) . .
C33 C27 K3 118.9(4) . .
K2 C27 K3 130.88(17) . .
C27 C28 C35 124.4(5) . .
C27 C28 As3 112.1(4) . .
C35 C28 As3 123.5(4) . .
C27 C28 K2 73.7(3) . .
C35 C28 K2 115.8(4) . .
As3 C28 K2 77.52(17) . .
C27 C28 K3 79.0(3) . .
C35 C28 K3 115.5(4) . .
As3 C28 K3 73.77(16) . .
K2 C28 K3 128.69(17) . .
C30 C29 C25 117.0(5) . .
C30 C29 H29A 108.0 . .
C25 C29 H29A 108.0 . .
C30 C29 H29B 108.0 . .
C25 C29 H29B 108.0 . .
H29A C29 H29B 107.3 . .
C29 C30 H30A 109.5 . .
C29 C30 H30B 109.5 . .
H30A C30 H30B 109.5 . .
C29 C30 H30C 109.5 . .
H30A C30 H30C 109.5 . .
H30B C30 H30C 109.5 . .
C32 C31 C26 112.7(5) . .
C32 C31 H31A 109.1 . .
C26 C31 H31A 109.1 . .
C32 C31 H31B 109.1 . .
C26 C31 H31B 109.1 . .
H31A C31 H31B 107.8 . .
C31 C32 H32A 109.5 . .
C31 C32 H32B 109.5 . .
H32A C32 H32B 109.5 . .
C31 C32 H32C 109.5 . .
H32A C32 H32C 109.5 . .
H32B C32 H32C 109.5 . .
C34 C33 C27 113.5(5) . .
C34 C33 H33A 108.9 . .
C27 C33 H33A 108.9 . .
C34 C33 H33B 108.9 . .
C27 C33 H33B 108.9 . .
H33A C33 H33B 107.7 . .
C33 C34 H34A 109.5 . .
C33 C34 H34B 109.5 . .
H34A C34 H34B 109.5 . .
C33 C34 H34C 109.5 . .
H34A C34 H34C 109.5 . .
H34B C34 H34C 109.5 . .
C36 C35 C28 120.1(6) . .
C36 C35 H35A 107.3 . .
C28 C35 H35A 107.3 . .
C36 C35 H35B 107.3 . .
C28 C35 H35B 107.3 . .
H35A C35 H35B 106.9 . .
C35 C36 H36A 109.5 . .
C35 C36 H36B 109.5 . .
H36A C36 H36B 109.5 . .
C35 C36 H36C 109.5 . .
H36A C36 H36C 109.5 . .
H36B C36 H36C 109.5 . .
O1 C37 C38 113.2(6) . .
O1 C37 K1 53.3(3) . .
C38 C37 K1 85.7(4) . .
O1 C37 H37A 108.9 . .
C38 C37 H37A 108.9 . .
K1 C37 H37A 161.3 . .
O1 C37 H37B 108.9 . .
C38 C37 H37B 108.9 . .
K1 C37 H37B 76.9 . .
H37A C37 H37B 107.8 . .
O2 C38 C37 109.9(6) . .
O2 C38 H38A 109.7 . .
C37 C38 H38A 109.7 . .
O2 C38 H38B 109.7 . .
C37 C38 H38B 109.7 . .
H38A C38 H38B 108.2 . .
O1 C39 H39A 109.5 . .
O1 C39 H39B 109.5 . .
H39A C39 H39B 109.5 . .
O1 C39 H39C 109.5 . .
H39A C39 H39C 109.5 . .
H39B C39 H39C 109.5 . .
O2 C40 H40A 109.5 . .
O2 C40 H40B 109.5 . .
H40A C40 H40B 109.5 . .
O2 C40 H40C 109.5 . .
H40A C40 H40C 109.5 . .
H40B C40 H40C 109.5 . .
O3 C41 C42 108.9(5) . .
O3 C41 H41A 109.9 . .
C42 C41 H41A 109.9 . .
O3 C41 H41B 109.9 . .
C42 C41 H41B 109.9 . .
H41A C41 H41B 108.3 . .
O4 C42 C41 108.9(4) . .
O4 C42 K3 44.9(2) . .
C41 C42 K3 84.6(3) . .
O4 C42 H42A 109.9 . .
C41 C42 H42A 109.9 . .
K3 C42 H42A 154.8 . .
O4 C42 H42B 109.9 . .
C41 C42 H42B 109.9 . .
K3 C42 H42B 84.5 . .
H42A C42 H42B 108.3 . .
O3 C43 H43A 109.5 . .
O3 C43 H43B 109.5 . .
H43A C43 H43B 109.5 . .
O3 C43 H43C 109.5 . .
H43A C43 H43C 109.5 . .
H43B C43 H43C 109.5 . .
O4 C44 H44A 109.5 . .
O4 C44 H44B 109.5 . .
H44A C44 H44B 109.5 . .
O4 C44 H44C 109.5 . .
H44A C44 H44C 109.5 . .
H44B C44 H44C 109.5 . .

loop_
_geom_bond_atom_site_label_1
_geom_bond_atom_site_label_2
_geom_bond_distance
_geom_bond_site_symmetry_2
As1 C4 1.893(5) .
As1 C1 1.899(5) .
As1 K1 3.3896(14) .
As1 K3 3.4022(13) 4_536
As2 C16 1.880(6) .
As2 C13 1.896(6) .
As2 K2 3.2877(14) .
As2 K1 3.3253(15) .
As3 C28 1.889(5) .
As3 C25 1.899(5) .
As3 K2 3.2787(14) .
As3 K3 3.3536(14) .
K1 O2 2.719(5) .
K1 O1 2.792(5) .
K1 C2 3.100(5) .
K1 C3 3.119(5) .
K1 C1 3.150(5) .
K1 C13 3.210(6) .
K1 C4 3.216(5) .
K1 C14 3.277(5) .
K1 C16 3.317(6) .
K1 C15 3.347(6) .
K2 C26 2.997(6) .
K2 C15 3.017(6) .
K2 C27 3.038(6) .
K2 C14 3.041(6) .
K2 C25 3.068(5) .
K2 C16 3.083(6) .
K2 C28 3.119(5) .
K2 C13 3.122(6) .
K3 O4 2.703(4) .
K3 O3 2.827(4) .
K3 C2 3.149(4) 4_535
K3 C1 3.184(5) 4_535
K3 C3 3.238(5) 4_535
K3 C25 3.258(5) .
K3 C4 3.307(5) 4_535
K3 C26 3.332(5) .
K3 C28 3.349(6) .
K3 C27 3.371(5) .
K3 As1 3.4022(13) 4_535
O1 C39 1.381(9) .
O1 C37 1.413(9) .
O2 C40 1.407(9) .
O2 C38 1.410(8) .
O3 C41 1.421(7) .
O3 C43 1.431(7) .
O4 C44 1.418(7) .
O4 C42 1.422(6) .
C1 C2 1.371(7) .
C1 C5 1.523(8) .
C1 K3 3.184(5) 4_536
C2 C3 1.445(7) .
C2 C7 1.504(7) .
C2 K3 3.149(4) 4_536
C3 C4 1.376(7) .
C3 C9 1.514(8) .
C3 K3 3.238(5) 4_536
C4 C11 1.524(8) .
C4 K3 3.307(5) 4_536
C5 C6 1.487(9) .
C5 H5A 0.9900 .
C5 H5B 0.9900 .
C6 H6A 0.9800 .
C6 H6B 0.9800 .
C6 H6C 0.9800 .
C7 C8 1.504(8) .
C7 H7A 0.9900 .
C7 H7B 0.9900 .
C8 H8A 0.9800 .
C8 H8B 0.9800 .
C8 H8C 0.9800 .
C9 C10 1.530(7) .
C9 H9A 0.9900 .
C9 H9B 0.9900 .
C10 H10A 0.9800 .
C10 H10B 0.9800 .
C10 H10C 0.9800 .
C11 C12 1.511(8) .
C11 H11A 0.9900 .
C11 H11B 0.9900 .
C12 H12A 0.9800 .
C12 H12B 0.9800 .
C12 H12C 0.9800 .
C13 C14 1.394(7) .
C13 C17 1.521(8) .
C14 C15 1.419(8) .
C14 C19 1.538(8) .
C15 C16 1.377(8) .
C15 C21 1.532(8) .
C16 C231 1.41(3) .
C16 C232 1.61(3) .
C17 C18 1.496(9) .
C17 H17A 0.9900 .
C17 H17B 0.9900 .
C18 H18A 0.9800 .
C18 H18B 0.9800 .
C18 H18C 0.9800 .
C19 C20 1.518(8) .
C19 H19A 0.9900 .
C19 H19B 0.9900 .
C20 H20A 0.9800 .
C20 H20B 0.9800 .
C20 H20C 0.9800 .
C21 C22 1.520(9) .
C21 H21A 0.9900 .
C21 H21B 0.9900 .
C22 H22A 0.9800 .
C22 H22B 0.9800 .
C22 H22C 0.9800 .
C231 C241 1.48(3) .
C231 H23A 0.9900 .
C231 H23B 0.9900 .
C241 H24A 0.9800 .
C241 H24B 0.9800 .
C241 H24C 0.9800 .
C232 C242 1.39(4) .
C232 H23C 0.9900 .
C232 H23D 0.9900 .
C242 H24D 0.9800 .
C242 H24E 0.9800 .
C242 H24F 0.9800 .
C25 C26 1.382(7) .
C25 C29 1.503(8) .
C26 C27 1.432(8) .
C26 C31 1.527(7) .
C27 C28 1.388(7) .
C27 C33 1.538(7) .
C28 C35 1.505(8) .
C29 C30 1.501(9) .
C29 H29A 0.9900 .
C29 H29B 0.9900 .
C30 H30A 0.9800 .
C30 H30B 0.9800 .
C30 H30C 0.9800 .
C31 C32 1.512(8) .
C31 H31A 0.9900 .
C31 H31B 0.9900 .
C32 H32A 0.9800 .
C32 H32B 0.9800 .
C32 H32C 0.9800 .
C33 C34 1.534(8) .
C33 H33A 0.9900 .
C33 H33B 0.9900 .
C34 H34A 0.9800 .
C34 H34B 0.9800 .
C34 H34C 0.9800 .
C35 C36 1.381(10) .
C35 H35A 0.9900 .
C35 H35B 0.9900 .
C36 H36A 0.9800 .
C36 H36B 0.9800 .
C36 H36C 0.9800 .
C37 C38 1.480(11) .
C37 H37A 0.9900 .
C37 H37B 0.9900 .
C38 H38A 0.9900 .
C38 H38B 0.9900 .
C39 H39A 0.9800 .
C39 H39B 0.9800 .
C39 H39C 0.9800 .
C40 H40A 0.9800 .
C40 H40B 0.9800 .
C40 H40C 0.9800 .
C41 C42 1.481(8) .
C41 H41A 0.9900 .
C41 H41B 0.9900 .
C42 H42A 0.9900 .
C42 H42B 0.9900 .
C43 H43A 0.9800 .
C43 H43B 0.9800 .
C43 H43C 0.9800 .
C44 H44A 0.9800 .
C44 H44B 0.9800 .
C44 H44C 0.9800 .

loop_
_geom_torsion_atom_site_label_1
_geom_torsion_atom_site_label_2
_geom_torsion_atom_site_label_3
_geom_torsion_atom_site_label_4
_geom_torsion
_geom_torsion_site_symmetry_1
_geom_torsion_site_symmetry_2
_geom_torsion_site_symmetry_3
_geom_torsion_site_symmetry_4
C16 As2 K1 O2 -88.7(2) . . . .
C13 As2 K1 O2 3.2(2) . . . .
K2 As2 K1 O2 -41.55(15) . . . .
C16 As2 K1 O1 -7.6(2) . . . .
C13 As2 K1 O1 84.3(2) . . . .
K2 As2 K1 O1 39.60(16) . . . .
C16 As2 K1 C2 113.4(2) . . . .
C13 As2 K1 C2 -154.7(2) . . . .
K2 As2 K1 C2 160.61(11) . . . .
C16 As2 K1 C3 123.3(2) . . . .
C13 As2 K1 C3 -144.8(2) . . . .
K2 As2 K1 C3 170.53(11) . . . .
C16 As2 K1 C1 134.3(2) . . . .
C13 As2 K1 C1 -133.8(2) . . . .
K2 As2 K1 C1 -178.53(15) . . . .
C16 As2 K1 C13 -91.9(3) . . . .
K2 As2 K1 C13 -44.70(19) . . . .
C16 As2 K1 C4 148.3(2) . . . .
C13 As2 K1 C4 -119.8(2) . . . .
K2 As2 K1 C4 -164.51(10) . . . .
C16 As2 K1 C14 -61.6(2) . . . .
C13 As2 K1 C14 30.2(2) . . . .
K2 As2 K1 C14 -14.46(15) . . . .
C13 As2 K1 C16 91.9(3) . . . .
K2 As2 K1 C16 47.19(19) . . . .
C16 As2 K1 C15 -28.5(2) . . . .
C13 As2 K1 C15 63.3(2) . . . .
K2 As2 K1 C15 18.65(16) . . . .
C16 As2 K1 As1 167.32(19) . . . .
C13 As2 K1 As1 -100.79(18) . . . .
K2 As2 K1 As1 -145.49(4) . . . .
C4 As1 K1 O2 -164.9(2) . . . .
C1 As1 K1 O2 100.3(2) . . . .
K3 As1 K1 O2 143.53(11) 4_536 . . .
C4 As1 K1 O1 139.2(2) . . . .
C1 As1 K1 O1 44.4(2) . . . .
K3 As1 K1 O1 87.57(14) 4_536 . . .
C4 As1 K1 C2 64.8(2) . . . .
C1 As1 K1 C2 -30.0(2) . . . .
K3 As1 K1 C2 13.22(14) 4_536 . . .
C4 As1 K1 C3 29.3(2) . . . .
C1 As1 K1 C3 -65.5(2) . . . .
K3 As1 K1 C3 -22.28(14) 4_536 . . .
C4 As1 K1 C1 94.8(3) . . . .
K3 As1 K1 C1 43.21(19) 4_536 . . .
C4 As1 K1 C13 -72.9(2) . . . .
C1 As1 K1 C13 -167.7(2) . . . .
K3 As1 K1 C13 -124.49(12) 4_536 . . .
C1 As1 K1 C4 -94.8(3) . . . .
K3 As1 K1 C4 -51.58(18) 4_536 . . .
C4 As1 K1 C14 -89.5(2) . . . .
C1 As1 K1 C14 175.7(2) . . . .
K3 As1 K1 C14 -141.07(15) 4_536 . . .
C4 As1 K1 C16 -24.8(3) . . . .
C1 As1 K1 C16 -119.6(3) . . . .
K3 As1 K1 C16 -76.36(19) 4_536 . . .
C4 As1 K1 As2 -36.33(18) . . . .
C1 As1 K1 As2 -131.13(19) . . . .
K3 As1 K1 As2 -87.91(5) 4_536 . . .
C4 As1 K1 C15 -66.5(3) . . . .
C1 As1 K1 C15 -161.3(3) . . . .
K3 As1 K1 C15 -118.1(3) 4_536 . . .
C28 As3 K2 C26 65.3(2) . . . .
C25 As3 K2 C26 -30.4(2) . . . .
K3 As3 K2 C26 13.99(14) . . . .
C28 As3 K2 C15 -112.8(2) . . . .
C25 As3 K2 C15 151.5(3) . . . .
K3 As3 K2 C15 -164.14(17) . . . .
C28 As3 K2 C27 29.9(2) . . . .
C25 As3 K2 C27 -65.8(2) . . . .
K3 As3 K2 C27 -21.41(15) . . . .
C28 As3 K2 C14 -147.6(2) . . . .
C25 As3 K2 C14 116.7(2) . . . .
K3 As3 K2 C14 161.12(16) . . . .
C28 As3 K2 C25 95.7(3) . . . .
K3 As3 K2 C25 44.38(19) . . . .
C28 As3 K2 C16 -83.0(3) . . . .
C25 As3 K2 C16 -178.7(3) . . . .
K3 As3 K2 C16 -134.3(2) . . . .
C25 As3 K2 C28 -95.7(3) . . . .
K3 As3 K2 C28 -51.32(18) . . . .
C28 As3 K2 C13 -176.9(3) . . . .
C25 As3 K2 C13 87.4(3) . . . .
K3 As3 K2 C13 131.8(2) . . . .
C28 As3 K2 As2 -58.1(16) . . . .
C25 As3 K2 As2 -153.8(16) . . . .
K3 As3 K2 As2 -109.4(16) . . . .
C16 As2 K2 C26 -148.2(3) . . . .
C13 As2 K2 C26 116.6(2) . . . .
K1 As2 K2 C26 162.03(15) . . . .
C16 As2 K2 C15 29.9(3) . . . .
C13 As2 K2 C15 -65.3(2) . . . .
K1 As2 K2 C15 -19.90(17) . . . .
C16 As2 K2 C27 -112.6(3) . . . .
C13 As2 K2 C27 152.3(2) . . . .
K1 As2 K2 C27 -162.35(15) . . . .
C16 As2 K2 C14 64.9(3) . . . .
C13 As2 K2 C14 -30.3(2) . . . .
K1 As2 K2 C14 15.13(16) . . . .
C16 As2 K2 C25 -178.6(3) . . . .
C13 As2 K2 C25 86.2(3) . . . .
K1 As2 K2 C25 131.6(2) . . . .
C13 As2 K2 C16 -95.2(3) . . . .
K1 As2 K2 C16 -49.8(2) . . . .
C16 As2 K2 C28 -81.9(3) . . . .
C13 As2 K2 C28 -177.1(3) . . . .
K1 As2 K2 C28 -131.69(18) . . . .
C16 As2 K2 C13 95.2(3) . . . .
K1 As2 K2 C13 45.38(19) . . . .
C16 As2 K2 As3 -26.1(16) . . . .
C13 As2 K2 As3 -121.2(16) . . . .
K1 As2 K2 As3 -75.9(16) . . . .
C28 As3 K3 O4 -7.71(19) . . . .
C25 As3 K3 O4 84.3(2) . . . .
K2 As3 K3 O4 41.43(12) . . . .
C28 As3 K3 O3 -81.88(18) . . . .
C25 As3 K3 O3 10.15(19) . . . .
K2 As3 K3 O3 -32.74(11) . . . .
C28 As3 K3 C2 143.91(19) . . . 4_535
C25 As3 K3 C2 -124.1(2) . . . 4_535
K2 As3 K3 C2 -166.96(10) . . . 4_535
C28 As3 K3 C1 126.25(19) . . . 4_535
C25 As3 K3 C1 -141.7(2) . . . 4_535
K2 As3 K3 C1 175.39(11) . . . 4_535
C28 As3 K3 C3 134.5(2) . . . 4_535
C25 As3 K3 C3 -133.4(2) . . . 4_535
K2 As3 K3 C3 -176.33(13) . . . 4_535
C28 As3 K3 C25 -92.0(2) . . . .
K2 As3 K3 C25 -42.90(17) . . . .
C28 As3 K3 C4 103.8(2) . . . 4_535
C25 As3 K3 C4 -164.1(2) . . . 4_535
K2 As3 K3 C4 152.97(12) . . . 4_535
C28 As3 K3 C26 -62.3(2) . . . .
C25 As3 K3 C26 29.7(2) . . . .
K2 As3 K3 C26 -13.17(14) . . . .
C25 As3 K3 C28 92.0(2) . . . .
K2 As3 K3 C28 49.14(16) . . . .
C28 As3 K3 C27 -29.0(2) . . . .
C25 As3 K3 C27 63.1(2) . . . .
K2 As3 K3 C27 20.16(14) . . . .
C28 As3 K3 As1 94.50(16) . . . 4_535
C25 As3 K3 As1 -173.47(17) . . . 4_535
K2 As3 K3 As1 143.63(4) . . . 4_535
O2 K1 O1 C39 -103.8(8) . . . .
C2 K1 O1 C39 13.7(8) . . . .
C3 K1 O1 C39 24.2(8) . . . .
C1 K1 O1 C39 -11.4(8) . . . .
C13 K1 O1 C39 179.5(7) . . . .
C4 K1 O1 C39 -0.2(8) . . . .
C14 K1 O1 C39 178.2(7) . . . .
C16 K1 O1 C39 136.4(7) . . . .
As2 K1 O1 C39 140.5(7) . . . .
C15 K1 O1 C39 156.1(8) . . . .
As1 K1 O1 C39 -34.1(8) . . . .
O2 K1 O1 C37 35.4(4) . . . .
C2 K1 O1 C37 152.9(5) . . . .
C3 K1 O1 C37 163.4(4) . . . .
C1 K1 O1 C37 127.8(5) . . . .
C13 K1 O1 C37 -41.3(5) . . . .
C4 K1 O1 C37 139.0(4) . . . .
C14 K1 O1 C37 -42.6(5) . . . .
C16 K1 O1 C37 -84.4(5) . . . .
As2 K1 O1 C37 -80.3(5) . . . .
C15 K1 O1 C37 -64.7(5) . . . .
As1 K1 O1 C37 105.1(4) . . . .
O1 K1 O2 C40 153.8(6) . . . .
C2 K1 O2 C40 70.2(6) . . . .
C3 K1 O2 C40 44.5(7) . . . .
C1 K1 O2 C40 62.0(6) . . . .
C13 K1 O2 C40 -84.8(6) . . . .
C4 K1 O2 C40 19.6(6) . . . .
C14 K1 O2 C40 -106.9(6) . . . .
C16 K1 O2 C40 -125.0(6) . . . .
As2 K1 O2 C40 -86.5(6) . . . .
C15 K1 O2 C40 -127.2(6) . . . .
As1 K1 O2 C40 29.1(6) . . . .
O1 K1 O2 C38 -8.9(5) . . . .
C2 K1 O2 C38 -92.6(5) . . . .
C3 K1 O2 C38 -118.3(5) . . . .
C1 K1 O2 C38 -100.7(5) . . . .
C13 K1 O2 C38 112.5(5) . . . .
C4 K1 O2 C38 -143.1(5) . . . .
C14 K1 O2 C38 90.4(5) . . . .
C16 K1 O2 C38 72.2(5) . . . .
As2 K1 O2 C38 110.7(5) . . . .
C15 K1 O2 C38 70.1(5) . . . .
As1 K1 O2 C38 -133.7(5) . . . .
O4 K3 O3 C41 2.8(3) . . . .
C2 K3 O3 C41 -103.3(4) 4_535 . . .
C1 K3 O3 C41 -104.0(4) 4_535 . . .
C3 K3 O3 C41 -79.2(4) 4_535 . . .
C25 K3 O3 C41 135.5(4) . . . .
C4 K3 O3 C41 -55.0(4) 4_535 . . .
C26 K3 O3 C41 114.7(4) . . . .
C28 K3 O3 C41 95.4(4) . . . .
As3 K3 O3 C41 130.0(3) . . . .
C27 K3 O3 C41 93.5(4) . . . .
As1 K3 O3 C41 -43.6(4) 4_535 . . .
O4 K3 O3 C43 154.5(5) . . . .
C2 K3 O3 C43 48.4(5) 4_535 . . .
C1 K3 O3 C43 47.8(5) 4_535 . . .
C3 K3 O3 C43 72.6(4) 4_535 . . .
C25 K3 O3 C43 -72.7(4) . . . .
C4 K3 O3 C43 96.7(4) 4_535 . . .
C26 K3 O3 C43 -93.6(4) . . . .
C28 K3 O3 C43 -112.9(4) . . . .
As3 K3 O3 C43 -78.3(4) . . . .
C27 K3 O3 C43 -114.8(4) . . . .
As1 K3 O3 C43 108.2(4) 4_535 . . .
O3 K3 O4 C44 156.8(4) . . . .
C2 K3 O4 C44 -93.2(4) 4_535 . . .
C1 K3 O4 C44 -65.1(4) 4_535 . . .
C3 K3 O4 C44 -95.7(4) 4_535 . . .
C25 K3 O4 C44 96.1(4) . . . .
C4 K3 O4 C44 -75.2(4) 4_535 . . .
C26 K3 O4 C44 93.4(4) . . . .
C28 K3 O4 C44 51.2(4) . . . .
As3 K3 O4 C44 55.5(4) . . . .
C27 K3 O4 C44 71.1(4) . . . .
As1 K3 O4 C44 -47.1(3) 4_535 . . .
O3 K3 O4 C42 29.8(3) . . . .
C2 K3 O4 C42 139.8(4) 4_535 . . .
C1 K3 O4 C42 167.9(3) 4_535 . . .
C3 K3 O4 C42 137.4(4) 4_535 . . .
C25 K3 O4 C42 -30.9(4) . . . .
C4 K3 O4 C42 157.8(4) 4_535 . . .
C26 K3 O4 C42 -33.5(4) . . . .
C28 K3 O4 C42 -75.8(4) . . . .
As3 K3 O4 C42 -71.5(4) . . . .
C27 K3 O4 C42 -55.9(4) . . . .
As1 K3 O4 C42 -174.0(3) 4_535 . . .
C4 As1 C1 C2 1.1(3) . . . .
K1 As1 C1 C2 69.4(3) . . . .
K3 As1 C1 C2 -70.0(3) 4_536 . . .
C4 As1 C1 C5 179.1(4) . . . .
K1 As1 C1 C5 -112.7(4) . . . .
K3 As1 C1 C5 108.0(4) 4_536 . . .
C4 As1 C1 K1 -68.28(16) . . . .
K3 As1 C1 K1 -139.36(14) 4_536 . . .
C4 As1 C1 K3 71.08(16) . . . 4_536
K1 As1 C1 K3 139.36(14) . . . 4_536
O2 K1 C1 C2 162.9(3) . . . .
O1 K1 C1 C2 100.9(3) . . . .
C3 K1 C1 C2 -34.7(3) . . . .
C13 K1 C1 C2 -96.5(4) . . . .
C4 K1 C1 C2 -69.5(3) . . . .
C14 K1 C1 C2 -131.6(7) . . . .
C16 K1 C1 C2 -5.9(5) . . . .
As2 K1 C1 C2 -50.5(4) . . . .
C15 K1 C1 C2 27.9(8) . . . .
As1 K1 C1 C2 -116.9(4) . . . .
O2 K1 C1 C5 41.3(4) . . . .
O1 K1 C1 C5 -20.8(4) . . . .
C2 K1 C1 C5 -121.6(6) . . . .
C3 K1 C1 C5 -156.3(5) . . . .
C13 K1 C1 C5 141.9(4) . . . .
C4 K1 C1 C5 168.9(5) . . . .
C14 K1 C1 C5 106.8(7) . . . .
C16 K1 C1 C5 -127.5(4) . . . .
As2 K1 C1 C5 -172.1(3) . . . .
C15 K1 C1 C5 -93.7(7) . . . .
As1 K1 C1 C5 121.4(5) . . . .
O2 K1 C1 As1 -80.12(19) . . . .
O1 K1 C1 As1 -142.20(19) . . . .
C2 K1 C1 As1 116.9(4) . . . .
C3 K1 C1 As1 82.2(2) . . . .
C13 K1 C1 As1 20.5(4) . . . .
C4 K1 C1 As1 47.47(16) . . . .
C14 K1 C1 As1 -14.7(8) . . . .
C16 K1 C1 As1 111.0(3) . . . .
As2 K1 C1 As1 66.5(2) . . . .
C15 K1 C1 As1 144.8(6) . . . .
O2 K1 C1 K3 -144.7(3) . . . 4_536
O1 K1 C1 K3 153.2(3) . . . 4_536
C2 K1 C1 K3 52.3(3) . . . 4_536
C3 K1 C1 K3 17.6(2) . . . 4_536
C13 K1 C1 K3 -44.1(4) . . . 4_536
C4 K1 C1 K3 -17.2(2) . . . 4_536
C14 K1 C1 K3 -79.3(8) . . . 4_536
C16 K1 C1 K3 46.4(4) . . . 4_536
As2 K1 C1 K3 1.9(3) . . . 4_536
C15 K1 C1 K3 80.2(7) . . . 4_536
As1 K1 C1 K3 -64.6(2) . . . 4_536
C5 C1 C2 C3 -179.7(4) . . . .
As1 C1 C2 C3 -1.7(5) . . . .
K1 C1 C2 C3 70.7(3) . . . .
K3 C1 C2 C3 -74.0(3) 4_536 . . .
C5 C1 C2 C7 2.4(7) . . . .
As1 C1 C2 C7 -179.7(4) . . . .
K1 C1 C2 C7 -107.3(4) . . . .
K3 C1 C2 C7 108.0(4) 4_536 . . .
C5 C1 C2 K1 109.6(4) . . . .
As1 C1 C2 K1 -72.4(2) . . . .
K3 C1 C2 K1 -144.68(14) 4_536 . . .
C5 C1 C2 K3 -105.7(4) . . . 4_536
As1 C1 C2 K3 72.3(2) . . . 4_536
K1 C1 C2 K3 144.68(14) . . . 4_536
O2 K1 C2 C1 -19.3(4) . . . .
O1 K1 C2 C1 -81.6(3) . . . .
C3 K1 C2 C1 118.2(5) . . . .
C13 K1 C2 C1 118.4(4) . . . .
C4 K1 C2 C1 85.6(3) . . . .
C14 K1 C2 C1 151.8(4) . . . .
C16 K1 C2 C1 176.2(3) . . . .
As2 K1 C2 C1 140.6(3) . . . .
C15 K1 C2 C1 -170.0(3) . . . .
As1 K1 C2 C1 40.2(3) . . . .
O2 K1 C2 C3 -137.5(3) . . . .
O1 K1 C2 C3 160.2(3) . . . .
C1 K1 C2 C3 -118.2(5) . . . .
C13 K1 C2 C3 0.2(4) . . . .
C4 K1 C2 C3 -32.6(3) . . . .
C14 K1 C2 C3 33.6(6) . . . .
C16 K1 C2 C3 58.0(3) . . . .
As2 K1 C2 C3 22.4(3) . . . .
C15 K1 C2 C3 71.8(4) . . . .
As1 K1 C2 C3 -78.0(3) . . . .
O2 K1 C2 C7 102.2(4) . . . .
O1 K1 C2 C7 40.0(4) . . . .
C3 K1 C2 C7 -120.3(5) . . . .
C1 K1 C2 C7 121.5(6) . . . .
C13 K1 C2 C7 -120.0(4) . . . .
C4 K1 C2 C7 -152.8(5) . . . .
C14 K1 C2 C7 -86.6(6) . . . .
C16 K1 C2 C7 -62.3(4) . . . .
As2 K1 C2 C7 -97.9(4) . . . .
C15 K1 C2 C7 -48.5(5) . . . .
As1 K1 C2 C7 161.7(4) . . . .
O2 K1 C2 K3 -78.7(3) . . . 4_536
O1 K1 C2 K3 -140.9(3) . . . 4_536
C3 K1 C2 K3 58.9(3) . . . 4_536
C1 K1 C2 K3 -59.3(3) . . . 4_536
C13 K1 C2 K3 59.1(4) . . . 4_536
C4 K1 C2 K3 26.3(2) . . . 4_536
C14 K1 C2 K3 92.5(5) . . . 4_536
C16 K1 C2 K3 116.8(3) . . . 4_536
As2 K1 C2 K3 81.3(3) . . . 4_536
C15 K1 C2 K3 130.7(3) . . . 4_536
As1 K1 C2 K3 -19.1(2) . . . 4_536
C1 C2 C3 C4 1.6(6) . . . .
C7 C2 C3 C4 179.6(4) . . . .
K1 C2 C3 C4 73.6(4) . . . .
K3 C2 C3 C4 -71.5(4) 4_536 . . .
C1 C2 C3 C9 -177.8(4) . . . .
C7 C2 C3 C9 0.2(7) . . . .
K1 C2 C3 C9 -105.8(4) . . . .
K3 C2 C3 C9 109.1(4) 4_536 . . .
C1 C2 C3 K1 -72.0(3) . . . .
C7 C2 C3 K1 106.0(4) . . . .
K3 C2 C3 K1 -145.05(14) 4_536 . . .
C1 C2 C3 K3 73.1(3) . . . 4_536
C7 C2 C3 K3 -108.9(4) . . . 4_536
K1 C2 C3 K3 145.05(14) . . . 4_536
O2 K1 C3 C4 -59.7(4) . . . .
O1 K1 C3 C4 -141.3(3) . . . .
C2 K1 C3 C4 -117.8(5) . . . .
C1 K1 C3 C4 -85.2(3) . . . .
C13 K1 C3 C4 62.3(3) . . . .
C14 K1 C3 C4 77.5(4) . . . .
C16 K1 C3 C4 110.8(3) . . . .
As2 K1 C3 C4 82.9(3) . . . .
C15 K1 C3 C4 109.6(3) . . . .
As1 K1 C3 C4 -39.3(3) . . . .
O2 K1 C3 C2 58.2(4) . . . .
O1 K1 C3 C2 -23.5(4) . . . .
C1 K1 C3 C2 32.6(3) . . . .
C13 K1 C3 C2 -179.9(3) . . . .
C4 K1 C3 C2 117.8(5) . . . .
C14 K1 C3 C2 -164.7(3) . . . .
C16 K1 C3 C2 -131.3(3) . . . .
As2 K1 C3 C2 -159.3(3) . . . .
C15 K1 C3 C2 -132.5(3) . . . .
As1 K1 C3 C2 78.6(3) . . . .
O2 K1 C3 C9 178.1(4) . . . .
O1 K1 C3 C9 96.4(4) . . . .
C2 K1 C3 C9 119.9(5) . . . .
C1 K1 C3 C9 152.5(5) . . . .
C13 K1 C3 C9 -59.9(4) . . . .
C4 K1 C3 C9 -122.3(6) . . . .
C14 K1 C3 C9 -44.8(5) . . . .
C16 K1 C3 C9 -11.4(4) . . . .
As2 K1 C3 C9 -39.4(4) . . . .
C15 K1 C3 C9 -12.6(5) . . . .
As1 K1 C3 C9 -161.5(5) . . . .
O2 K1 C3 K3 8.5(4) . . . 4_536
O1 K1 C3 K3 -73.1(3) . . . 4_536
C2 K1 C3 K3 -49.6(3) . . . 4_536
C1 K1 C3 K3 -17.0(2) . . . 4_536
C13 K1 C3 K3 130.5(2) . . . 4_536
C4 K1 C3 K3 68.2(3) . . . 4_536
C14 K1 C3 K3 145.7(2) . . . 4_536
C16 K1 C3 K3 179.0(2) . . . 4_536
As2 K1 C3 K3 151.1(2) . . . 4_536
C15 K1 C3 K3 177.8(2) . . . 4_536
As1 K1 C3 K3 28.93(17) . . . 4_536
C2 C3 C4 C11 -178.4(4) . . . .
C9 C3 C4 C11 1.0(7) . . . .
K1 C3 C4 C11 -108.3(4) . . . .
K3 C3 C4 C11 114.4(4) 4_536 . . .
C2 C3 C4 As1 -0.7(5) . . . .
C9 C3 C4 As1 178.7(4) . . . .
K1 C3 C4 As1 69.4(3) . . . .
K3 C3 C4 As1 -67.8(3) 4_536 . . .
C2 C3 C4 K1 -70.2(3) . . . .
C9 C3 C4 K1 109.2(4) . . . .
K3 C3 C4 K1 -137.28(14) 4_536 . . .
C2 C3 C4 K3 67.1(4) . . . 4_536
C9 C3 C4 K3 -113.5(4) . . . 4_536
K1 C3 C4 K3 137.28(14) . . . 4_536
C1 As1 C4 C3 -0.2(4) . . . .
K1 As1 C4 C3 -66.4(3) . . . .
K3 As1 C4 C3 67.0(3) 4_536 . . .
C1 As1 C4 C11 177.5(4) . . . .
K1 As1 C4 C11 111.3(4) . . . .
K3 As1 C4 C11 -115.3(4) 4_536 . . .
C1 As1 C4 K1 66.24(15) . . . .
K3 As1 C4 K1 133.43(12) 4_536 . . .
C1 As1 C4 K3 -67.19(14) . . . 4_536
K1 As1 C4 K3 -133.43(12) . . . 4_536
O2 K1 C4 C3 135.8(3) . . . .
O1 K1 C4 C3 55.1(4) . . . .
C2 K1 C4 C3 35.1(3) . . . .
C1 K1 C4 C3 70.3(3) . . . .
C13 K1 C4 C3 -124.6(3) . . . .
C14 K1 C4 C3 -122.9(3) . . . .
C16 K1 C4 C3 -77.3(3) . . . .
As2 K1 C4 C3 -95.2(3) . . . .
C15 K1 C4 C3 -92.0(4) . . . .
As1 K1 C4 C3 118.3(4) . . . .
O2 K1 C4 C11 -104.4(4) . . . .
O1 K1 C4 C11 175.0(3) . . . .
C2 K1 C4 C11 155.0(5) . . . .
C3 K1 C4 C11 119.9(5) . . . .
C1 K1 C4 C11 -169.8(4) . . . .
C13 K1 C4 C11 -4.7(4) . . . .
C14 K1 C4 C11 -3.0(4) . . . .
C16 K1 C4 C11 42.6(4) . . . .
As2 K1 C4 C11 24.6(4) . . . .
C15 K1 C4 C11 27.8(5) . . . .
As1 K1 C4 C11 -121.8(4) . . . .
O2 K1 C4 As1 17.4(2) . . . .
O1 K1 C4 As1 -63.2(3) . . . .
C2 K1 C4 As1 -83.2(2) . . . .
C3 K1 C4 As1 -118.3(4) . . . .
C1 K1 C4 As1 -48.02(18) . . . .
C13 K1 C4 As1 117.08(18) . . . .
C14 K1 C4 As1 118.77(19) . . . .
C16 K1 C4 As1 164.38(16) . . . .
As2 K1 C4 As1 146.44(16) . . . .
C15 K1 C4 As1 149.64(18) . . . .
O2 K1 C4 K3 80.2(2) . . . 4_536
O1 K1 C4 K3 -0.5(4) . . . 4_536
C2 K1 C4 K3 -20.51(18) . . . 4_536
C3 K1 C4 K3 -55.6(3) . . . 4_536
C1 K1 C4 K3 14.69(18) . . . 4_536
C13 K1 C4 K3 179.8(2) . . . 4_536
C14 K1 C4 K3 -178.52(18) . . . 4_536
C16 K1 C4 K3 -132.9(2) . . . 4_536
As2 K1 C4 K3 -150.85(19) . . . 4_536
C15 K1 C4 K3 -147.6(2) . . . 4_536
As1 K1 C4 K3 62.71(17) . . . 4_536
C2 C1 C5 C6 -167.5(5) . . . .
As1 C1 C5 C6 14.8(7) . . . .
K1 C1 C5 C6 -79.1(6) . . . .
K3 C1 C5 C6 105.5(5) 4_536 . . .
C1 C2 C7 C8 -93.1(7) . . . .
C3 C2 C7 C8 89.1(7) . . . .
K1 C2 C7 C8 176.6(5) . . . .
K3 C2 C7 C8 -2.8(7) 4_536 . . .
C4 C3 C9 C10 80.3(7) . . . .
C2 C3 C9 C10 -100.4(6) . . . .
K1 C3 C9 C10 173.5(4) . . . .
K3 C3 C9 C10 -14.8(7) 4_536 . . .
C3 C4 C11 C12 164.7(5) . . . .
As1 C4 C11 C12 -12.8(6) . . . .
K1 C4 C11 C12 79.1(5) . . . .
K3 C4 C11 C12 -104.9(5) 4_536 . . .
C16 As2 C13 C14 0.0(4) . . . .
K2 As2 C13 C14 66.7(4) . . . .
K1 As2 C13 C14 -73.7(4) . . . .
C16 As2 C13 C17 173.9(5) . . . .
K2 As2 C13 C17 -119.3(5) . . . .
K1 As2 C13 C17 100.3(5) . . . .
C16 As2 C13 K2 -66.73(19) . . . .
K1 As2 C13 K2 -140.41(13) . . . .
C16 As2 C13 K1 73.68(19) . . . .
K2 As2 C13 K1 140.41(13) . . . .
C26 K2 C13 C14 146.8(3) . . . .
C15 K2 C13 C14 -33.9(3) . . . .
C27 K2 C13 C14 -176.2(4) . . . .
C25 K2 C13 C14 110.1(4) . . . .
C16 K2 C13 C14 -69.4(4) . . . .
C28 K2 C13 C14 -55(4) . . . .
As3 K2 C13 C14 60.0(4) . . . .
As2 K2 C13 C14 -117.1(4) . . . .
C26 K2 C13 C17 26.0(5) . . . .
C15 K2 C13 C17 -154.7(5) . . . .
C27 K2 C13 C17 63.0(6) . . . .
C14 K2 C13 C17 -120.8(6) . . . .
C25 K2 C13 C17 -10.6(5) . . . .
C16 K2 C13 C17 169.9(5) . . . .
C28 K2 C13 C17 -176(4) . . . .
As3 K2 C13 C17 -60.7(5) . . . .
As2 K2 C13 C17 122.1(5) . . . .
C26 K2 C13 As2 -96.1(2) . . . .
C15 K2 C13 As2 83.2(2) . . . .
C27 K2 C13 As2 -59.2(4) . . . .
C14 K2 C13 As2 117.1(4) . . . .
C25 K2 C13 As2 -132.77(18) . . . .
C16 K2 C13 As2 47.73(19) . . . .
C28 K2 C13 As2 62(4) . . . .
As3 K2 C13 As2 177.13(10) . . . .
C26 K2 C13 K1 -154.0(2) . . . .
C15 K2 C13 K1 25.3(2) . . . .
C27 K2 C13 K1 -117.1(4) . . . .
C14 K2 C13 K1 59.2(3) . . . .
C25 K2 C13 K1 169.31(18) . . . .
C16 K2 C13 K1 -10.2(2) . . . .
C28 K2 C13 K1 4(4) . . . .
As3 K2 C13 K1 119.2(2) . . . .
As2 K2 C13 K1 -57.9(2) . . . .
O2 K1 C13 C14 -62.4(4) . . . .
O1 K1 C13 C14 -3.1(4) . . . .
C2 K1 C13 C14 154.2(3) . . . .
C3 K1 C13 C14 154.3(3) . . . .
C1 K1 C13 C14 -163.3(3) . . . .
C4 K1 C13 C14 176.7(3) . . . .
C16 K1 C13 C14 66.6(4) . . . .
As2 K1 C13 C14 115.1(4) . . . .
C15 K1 C13 C14 32.8(3) . . . .
As1 K1 C13 C14 -151.1(3) . . . .
O2 K1 C13 C17 60.8(4) . . . .
O1 K1 C13 C17 120.1(4) . . . .
C2 K1 C13 C17 -82.6(4) . . . .
C3 K1 C13 C17 -82.5(4) . . . .
C1 K1 C13 C17 -40.1(5) . . . .
C4 K1 C13 C17 -60.1(4) . . . .
C14 K1 C13 C17 123.2(5) . . . .
C16 K1 C13 C17 -170.2(4) . . . .
As2 K1 C13 C17 -121.7(4) . . . .
C15 K1 C13 C17 156.0(4) . . . .
As1 K1 C13 C17 -27.9(4) . . . .
O2 K1 C13 As2 -177.46(18) . . . .
O1 K1 C13 As2 -118.18(18) . . . .
C2 K1 C13 As2 39.1(3) . . . .
C3 K1 C13 As2 39.2(2) . . . .
C1 K1 C13 As2 81.6(3) . . . .
C4 K1 C13 As2 61.63(19) . . . .
C14 K1 C13 As2 -115.1(4) . . . .
C16 K1 C13 As2 -48.48(18) . . . .
C15 K1 C13 As2 -82.3(2) . . . .
As1 K1 C13 As2 93.84(16) . . . .
O2 K1 C13 K2 -119.1(2) . . . .
O1 K1 C13 K2 -59.8(3) . . . .
C2 K1 C13 K2 97.4(3) . . . .
C3 K1 C13 K2 97.5(2) . . . .
C1 K1 C13 K2 140.0(3) . . . .
C4 K1 C13 K2 120.0(2) . . . .
C14 K1 C13 K2 -56.7(3) . . . .
C16 K1 C13 K2 9.87(19) . . . .
As2 K1 C13 K2 58.3(2) . . . .
C15 K1 C13 K2 -24.0(2) . . . .
As1 K1 C13 K2 152.18(19) . . . .
C17 C13 C14 C15 -174.3(5) . . . .
As2 C13 C14 C15 -0.4(6) . . . .
K2 C13 C14 C15 68.8(4) . . . .
K1 C13 C14 C15 -71.6(4) . . . .
C17 C13 C14 C19 7.9(9) . . . .
As2 C13 C14 C19 -178.2(4) . . . .
K2 C13 C14 C19 -109.0(5) . . . .
K1 C13 C14 C19 110.6(5) . . . .
C17 C13 C14 K2 116.9(6) . . . .
As2 C13 C14 K2 -69.2(3) . . . .
K1 C13 C14 K2 -140.42(16) . . . .
C17 C13 C14 K1 -102.7(6) . . . .
As2 C13 C14 K1 71.2(3) . . . .
K2 C13 C14 K1 140.42(16) . . . .
C26 K2 C14 C13 -61.8(5) . . . .
C15 K2 C14 C13 119.2(5) . . . .
C27 K2 C14 C13 126(4) . . . .
C25 K2 C14 C13 -95.6(3) . . . .
C16 K2 C14 C13 86.0(4) . . . .
C28 K2 C14 C13 176.6(3) . . . .
As3 K2 C14 C13 -142.2(3) . . . .
As2 K2 C14 C13 40.2(3) . . . .
C26 K2 C14 C15 179.0(3) . . . .
C27 K2 C14 C15 7(4) . . . .
C25 K2 C14 C15 145.3(3) . . . .
C16 K2 C14 C15 -33.2(3) . . . .
C28 K2 C14 C15 57.4(5) . . . .
C13 K2 C14 C15 -119.2(5) . . . .
As3 K2 C14 C15 98.6(3) . . . .
As2 K2 C14 C15 -79.0(3) . . . .
C26 K2 C14 C19 58.5(6) . . . .
C15 K2 C14 C19 -120.5(5) . . . .
C27 K2 C14 C19 -113(4) . . . .
C25 K2 C14 C19 24.8(5) . . . .
C16 K2 C14 C19 -153.7(5) . . . .
C28 K2 C14 C19 -63.1(6) . . . .
C13 K2 C14 C19 120.3(6) . . . .
As3 K2 C14 C19 -21.9(5) . . . .
As2 K2 C14 C19 160.5(5) . . . .
C26 K2 C14 K1 -119.9(3) . . . .
C15 K2 C14 K1 61.1(3) . . . .
C27 K2 C14 K1 68(4) . . . .
C25 K2 C14 K1 -153.6(2) . . . .
C16 K2 C14 K1 28.0(2) . . . .
C28 K2 C14 K1 118.5(3) . . . .
C13 K2 C14 K1 -58.1(3) . . . .
As3 K2 C14 K1 159.74(17) . . . .
As2 K2 C14 K1 -17.88(17) . . . .
O2 K1 C14 C13 116.5(4) . . . .
O1 K1 C14 C13 177.3(4) . . . .
C2 K1 C14 C13 -55.6(6) . . . .
C3 K1 C14 C13 -34.6(5) . . . .
C1 K1 C14 C13 49.8(9) . . . .
C4 K1 C14 C13 -4.0(4) . . . .
C16 K1 C14 C13 -87.6(4) . . . .
As2 K1 C14 C13 -41.8(3) . . . .
C15 K1 C14 C13 -119.3(5) . . . .
As1 K1 C14 C13 38.5(4) . . . .
O2 K1 C14 C15 -124.2(3) . . . .
O1 K1 C14 C15 -63.4(3) . . . .
C2 K1 C14 C15 63.7(6) . . . .
C3 K1 C14 C15 84.7(4) . . . .
C1 K1 C14 C15 169.1(6) . . . .
C13 K1 C14 C15 119.3(5) . . . .
C4 K1 C14 C15 115.3(3) . . . .
C16 K1 C14 C15 31.7(3) . . . .
As2 K1 C14 C15 77.5(3) . . . .
As1 K1 C14 C15 157.8(3) . . . .
O2 K1 C14 C19 -1.9(4) . . . .
O1 K1 C14 C19 59.0(4) . . . .
C2 K1 C14 C19 -174.0(4) . . . .
C3 K1 C14 C19 -152.9(4) . . . .
C1 K1 C14 C19 -68.5(8) . . . .
C13 K1 C14 C19 -118.3(6) . . . .
C4 K1 C14 C19 -122.3(4) . . . .
C16 K1 C14 C19 154.0(5) . . . .
As2 K1 C14 C19 -160.1(5) . . . .
C15 K1 C14 C19 122.4(6) . . . .
As1 K1 C14 C19 -79.9(4) . . . .
O2 K1 C14 K2 176.5(3) . . . .
O1 K1 C14 K2 -122.7(3) . . . .
C2 K1 C14 K2 4.4(7) . . . .
C3 K1 C14 K2 25.4(4) . . . .
C1 K1 C14 K2 109.8(7) . . . .
C13 K1 C14 K2 60.0(3) . . . .
C4 K1 C14 K2 56.0(3) . . . .
C16 K1 C14 K2 -27.6(2) . . . .
As2 K1 C14 K2 18.24(18) . . . .
C15 K1 C14 K2 -59.3(3) . . . .
As1 K1 C14 K2 98.5(3) . . . .
C13 C14 C15 C16 0.7(8) . . . .
C19 C14 C15 C16 178.5(5) . . . .
K2 C14 C15 C16 72.3(5) . . . .
K1 C14 C15 C16 -67.6(5) . . . .
C13 C14 C15 C21 -176.8(6) . . . .
C19 C14 C15 C21 1.0(9) . . . .
K2 C14 C15 C21 -105.1(5) . . . .
K1 C14 C15 C21 114.9(6) . . . .
C13 C14 C15 K2 -71.7(5) . . . .
C19 C14 C15 K2 106.1(5) . . . .
K1 C14 C15 K2 -139.94(13) . . . .
C13 C14 C15 K1 68.3(4) . . . .
C19 C14 C15 K1 -113.9(5) . . . .
K2 C14 C15 K1 139.94(13) . . . .
C26 K2 C15 C16 77(5) . . . .
C27 K2 C15 C16 62.4(5) . . . .
C14 K2 C15 C16 -118.1(5) . . . .
C25 K2 C15 C16 176.8(4) . . . .
C28 K2 C15 C16 93.6(4) . . . .
C13 K2 C15 C16 -85.5(4) . . . .
As3 K2 C15 C16 138.5(3) . . . .
As2 K2 C15 C16 -39.5(3) . . . .
C26 K2 C15 C14 -165(5) . . . .
C27 K2 C15 C14 -179.5(3) . . . .
C25 K2 C15 C14 -65.1(5) . . . .
C16 K2 C15 C14 118.1(5) . . . .
C28 K2 C15 C14 -148.3(3) . . . .
C13 K2 C15 C14 32.6(3) . . . .
As3 K2 C15 C14 -103.4(3) . . . .
As2 K2 C15 C14 78.6(3) . . . .
C26 K2 C15 C21 -44(5) . . . .
C27 K2 C15 C21 -58.9(6) . . . .
C14 K2 C15 C21 120.6(6) . . . .
C25 K2 C15 C21 55.5(6) . . . .
C16 K2 C15 C21 -121.3(6) . . . .
C28 K2 C15 C21 -27.7(5) . . . .
C13 K2 C15 C21 153.2(5) . . . .
As3 K2 C15 C21 17.2(5) . . . .
As2 K2 C15 C21 -160.8(5) . . . .
C26 K2 C15 K1 139(5) . . . .
C27 K2 C15 K1 124.3(3) . . . .
C14 K2 C15 K1 -56.2(3) . . . .
C25 K2 C15 K1 -121.4(3) . . . .
C16 K2 C15 K1 61.9(3) . . . .
C28 K2 C15 K1 155.5(2) . . . .
C13 K2 C15 K1 -23.6(2) . . . .
As3 K2 C15 K1 -159.59(17) . . . .
As2 K2 C15 K1 22.35(17) . . . .
O2 K1 C15 C16 175.3(4) . . . .
O1 K1 C15 C16 -123.8(4) . . . .
C2 K1 C15 C16 -30.5(5) . . . .
C3 K1 C15 C16 2.9(4) . . . .
C1 K1 C15 C16 -49.7(8) . . . .
C13 K1 C15 C16 87.3(4) . . . .
C4 K1 C15 C16 35.6(4) . . . .
C14 K1 C15 C16 120.2(5) . . . .
As2 K1 C15 C16 39.9(3) . . . .
As1 K1 C15 C16 78.6(5) . . . .
O2 K1 C15 C14 55.2(3) . . . .
O1 K1 C15 C14 116.0(3) . . . .
C2 K1 C15 C14 -150.6(3) . . . .
C3 K1 C15 C14 -117.3(3) . . . .
C1 K1 C15 C14 -169.9(6) . . . .
C13 K1 C15 C14 -32.9(3) . . . .
C4 K1 C15 C14 -84.5(4) . . . .
C16 K1 C15 C14 -120.2(5) . . . .
As2 K1 C15 C14 -80.2(3) . . . .
As1 K1 C15 C14 -41.5(5) . . . .
O2 K1 C15 C21 -64.2(5) . . . .
O1 K1 C15 C21 -3.4(5) . . . .
C2 K1 C15 C21 90.0(5) . . . .
C3 K1 C15 C21 123.3(5) . . . .
C1 K1 C15 C21 70.7(8) . . . .
C13 K1 C15 C21 -152.3(6) . . . .
C4 K1 C15 C21 156.1(4) . . . .
C14 K1 C15 C21 -119.4(6) . . . .
C16 K1 C15 C21 120.4(7) . . . .
As2 K1 C15 C21 160.3(5) . . . .
As1 K1 C15 C21 -161.0(4) . . . .
O2 K1 C15 K2 112.4(3) . . . .
O1 K1 C15 K2 173.2(3) . . . .
C2 K1 C15 K2 -93.4(3) . . . .
C3 K1 C15 K2 -60.1(4) . . . .
C1 K1 C15 K2 -112.7(6) . . . .
C13 K1 C15 K2 24.3(2) . . . .
C4 K1 C15 K2 -27.3(4) . . . .
C14 K1 C15 K2 57.2(3) . . . .
C16 K1 C15 K2 -63.0(4) . . . .
As2 K1 C15 K2 -23.07(18) . . . .
As1 K1 C15 K2 15.6(5) . . . .
C14 C15 C16 C231 175.9(14) . . . .
C21 C15 C16 C231 -6.6(16) . . . .
K2 C15 C16 C231 -113.1(14) . . . .
K1 C15 C16 C231 109.5(14) . . . .
C14 C15 C16 C232 -176.0(12) . . . .
C21 C15 C16 C232 1.5(14) . . . .
K2 C15 C16 C232 -105.0(12) . . . .
K1 C15 C16 C232 117.6(12) . . . .
C14 C15 C16 As2 -0.7(7) . . . .
C21 C15 C16 As2 176.8(5) . . . .
K2 C15 C16 As2 70.3(3) . . . .
K1 C15 C16 As2 -67.1(3) . . . .
C14 C15 C16 K2 -71.0(4) . . . .
C21 C15 C16 K2 106.5(6) . . . .
K1 C15 C16 K2 -137.39(15) . . . .
C14 C15 C16 K1 66.4(5) . . . .
C21 C15 C16 K1 -116.1(6) . . . .
K2 C15 C16 K1 137.39(15) . . . .
C13 As2 C16 C15 0.4(5) . . . .
K2 As2 C16 C15 -67.4(4) . . . .
K1 As2 C16 C15 70.5(4) . . . .
C13 As2 C16 C231 -176.4(13) . . . .
K2 As2 C16 C231 115.8(14) . . . .
K1 As2 C16 C231 -106.3(13) . . . .
C13 As2 C16 C232 175.5(12) . . . .
K2 As2 C16 C232 107.7(12) . . . .
K1 As2 C16 C232 -114.4(12) . . . .
C13 As2 C16 K2 67.82(18) . . . .
K1 As2 C16 K2 137.94(13) . . . .
C13 As2 C16 K1 -70.12(18) . . . .
K2 As2 C16 K1 -137.94(13) . . . .
C26 K2 C16 C15 -176.4(4) . . . .
C27 K2 C16 C15 -143.7(3) . . . .
C14 K2 C16 C15 34.5(3) . . . .
C25 K2 C16 C15 -95(6) . . . .
C28 K2 C16 C15 -109.4(4) . . . .
C13 K2 C16 C15 70.0(4) . . . .
As3 K2 C16 C15 -63.4(4) . . . .
As2 K2 C16 C15 118.0(4) . . . .
C26 K2 C16 C231 -53.6(14) . . . .
C15 K2 C16 C231 122.7(14) . . . .
C27 K2 C16 C231 -21.0(14) . . . .
C14 K2 C16 C231 157.2(14) . . . .
C25 K2 C16 C231 28(7) . . . .
C28 K2 C16 C231 13.4(14) . . . .
C13 K2 C16 C231 -167.2(14) . . . .
As3 K2 C16 C231 59.4(14) . . . .
As2 K2 C16 C231 -119.3(14) . . . .
C26 K2 C16 C232 -58.2(12) . . . .
C15 K2 C16 C232 118.2(12) . . . .
C27 K2 C16 C232 -25.5(12) . . . .
C14 K2 C16 C232 152.7(12) . . . .
C25 K2 C16 C232 23(7) . . . .
C28 K2 C16 C232 8.8(12) . . . .
C13 K2 C16 C232 -171.8(12) . . . .
As3 K2 C16 C232 54.8(12) . . . .
As2 K2 C16 C232 -123.8(12) . . . .
C26 K2 C16 As2 65.6(4) . . . .
C15 K2 C16 As2 -118.0(4) . . . .
C27 K2 C16 As2 98.3(2) . . . .
C14 K2 C16 As2 -83.5(2) . . . .
C25 K2 C16 As2 147(6) . . . .
C28 K2 C16 As2 132.63(18) . . . .
C13 K2 C16 As2 -47.98(18) . . . .
As3 K2 C16 As2 178.61(9) . . . .
C26 K2 C16 K1 123.0(3) . . . .
C15 K2 C16 K1 -60.6(4) . . . .
C27 K2 C16 K1 155.7(2) . . . .
C14 K2 C16 K1 -26.1(2) . . . .
C25 K2 C16 K1 -156(6) . . . .
C28 K2 C16 K1 -169.96(18) . . . .
C13 K2 C16 K1 9.44(18) . . . .
As3 K2 C16 K1 -124.0(2) . . . .
As2 K2 C16 K1 57.42(19) . . . .
O2 K1 C16 C15 -5.3(4) . . . .
O1 K1 C16 C15 56.0(4) . . . .
C2 K1 C16 C15 159.0(3) . . . .
C3 K1 C16 C15 -177.7(4) . . . .
C1 K1 C16 C15 161.9(3) . . . .
C13 K1 C16 C15 -68.2(4) . . . .
C4 K1 C16 C15 -152.4(3) . . . .
C14 K1 C16 C15 -32.9(3) . . . .
As2 K1 C16 C15 -118.0(4) . . . .
As1 K1 C16 C15 -138.1(3) . . . .
O2 K1 C16 C231 -129.9(13) . . . .
O1 K1 C16 C231 -68.5(13) . . . .
C2 K1 C16 C231 34.4(13) . . . .
C3 K1 C16 C231 57.7(13) . . . .
C1 K1 C16 C231 37.4(14) . . . .
C13 K1 C16 C231 167.3(13) . . . .
C4 K1 C16 C231 83.0(13) . . . .
C14 K1 C16 C231 -157.4(14) . . . .
As2 K1 C16 C231 117.4(13) . . . .
C15 K1 C16 C231 -124.6(14) . . . .
As1 K1 C16 C231 97.4(13) . . . .
O2 K1 C16 C232 -125.4(13) . . . .
O1 K1 C16 C232 -64.1(13) . . . .
C2 K1 C16 C232 38.9(13) . . . .
C3 K1 C16 C232 62.2(13) . . . .
C1 K1 C16 C232 41.8(13) . . . .
C13 K1 C16 C232 171.7(13) . . . .
C4 K1 C16 C232 87.5(13) . . . .
C14 K1 C16 C232 -153.0(13) . . . .
As2 K1 C16 C232 121.9(13) . . . .
C15 K1 C16 C232 -120.1(13) . . . .
As1 K1 C16 C232 101.8(13) . . . .
O2 K1 C16 As2 112.7(2) . . . .
O1 K1 C16 As2 174.08(19) . . . .
C2 K1 C16 As2 -83.0(2) . . . .
C3 K1 C16 As2 -59.6(2) . . . .
C1 K1 C16 As2 -80.0(3) . . . .
C13 K1 C16 As2 49.87(18) . . . .
C4 K1 C16 As2 -34.4(2) . . . .
C14 K1 C16 As2 85.2(2) . . . .
C15 K1 C16 As2 118.0(4) . . . .
As1 K1 C16 As2 -20.0(3) . . . .
O2 K1 C16 K2 53.3(3) . . . .
O1 K1 C16 K2 114.6(2) . . . .
C2 K1 C16 K2 -142.4(2) . . . .
C3 K1 C16 K2 -119.1(2) . . . .
C1 K1 C16 K2 -139.5(2) . . . .
C13 K1 C16 K2 -9.57(19) . . . .
C4 K1 C16 K2 -93.8(3) . . . .
C14 K1 C16 K2 25.7(2) . . . .
As2 K1 C16 K2 -59.4(2) . . . .
C15 K1 C16 K2 58.6(3) . . . .
As1 K1 C16 K2 -79.5(3) . . . .
C14 C13 C17 C18 -150.4(6) . . . .
As2 C13 C17 C18 36.4(8) . . . .
K2 C13 C17 C18 -59.5(7) . . . .
K1 C13 C17 C18 120.6(5) . . . .
C13 C14 C19 C20 81.3(7) . . . .
C15 C14 C19 C20 -96.3(7) . . . .
K2 C14 C19 C20 -10.1(6) . . . .
K1 C14 C19 C20 168.6(4) . . . .
C16 C15 C21 C22 -82.5(8) . . . .
C14 C15 C21 C22 94.7(8) . . . .
K2 C15 C21 C22 7.5(7) . . . .
K1 C15 C21 C22 -175.2(4) . . . .
C15 C16 C231 C241 -171.4(19) . . . .
C232 C16 C231 C241 130(18) . . . .
As2 C16 C231 C241 5(3) . . . .
K2 C16 C231 C241 98(2) . . . .
K1 C16 C231 C241 -79(3) . . . .
C15 C16 C232 C242 -116(2) . . . .
C231 C16 C232 C242 10(15) . . . .
As2 C16 C232 C242 69(3) . . . .
K2 C16 C232 C242 160.3(19) . . . .
K1 C16 C232 C242 -21(3) . . . .
C28 As3 C25 C26 -0.3(4) . . . .
K2 As3 C25 C26 67.5(4) . . . .
K3 As3 C25 C26 -74.1(4) . . . .
C28 As3 C25 C29 179.0(5) . . . .
K2 As3 C25 C29 -113.2(5) . . . .
K3 As3 C25 C29 105.3(5) . . . .
C28 As3 C25 K2 -67.83(18) . . . .
K3 As3 C25 K2 -141.58(13) . . . .
C28 As3 C25 K3 73.75(17) . . . .
K2 As3 C25 K3 141.58(13) . . . .
C15 K2 C25 C26 -176.3(4) . . . .
C27 K2 C25 C26 -34.4(3) . . . .
C14 K2 C25 C26 147.4(3) . . . .
C16 K2 C25 C26 -84(6) . . . .
C28 K2 C25 C26 -69.5(3) . . . .
C13 K2 C25 C26 111.1(3) . . . .
As3 K2 C25 C26 -116.9(4) . . . .
As2 K2 C25 C26 61.6(4) . . . .
C26 K2 C25 C29 -121.6(5) . . . .
C15 K2 C25 C29 62.1(5) . . . .
C27 K2 C25 C29 -156.0(4) . . . .
C14 K2 C25 C29 25.8(5) . . . .
C16 K2 C25 C29 154(6) . . . .
C28 K2 C25 C29 168.9(4) . . . .
C13 K2 C25 C29 -10.5(5) . . . .
As3 K2 C25 C29 121.5(4) . . . .
As2 K2 C25 C29 -60.0(5) . . . .
C26 K2 C25 As3 116.9(4) . . . .
C15 K2 C25 As3 -59.4(4) . . . .
C27 K2 C25 As3 82.5(2) . . . .
C14 K2 C25 As3 -95.7(2) . . . .
C16 K2 C25 As3 33(6) . . . .
C28 K2 C25 As3 47.35(16) . . . .
C13 K2 C25 As3 -132.01(18) . . . .
As2 K2 C25 As3 178.50(10) . . . .
C26 K2 C25 K3 59.3(3) . . . .
C15 K2 C25 K3 -117.0(4) . . . .
C27 K2 C25 K3 24.90(19) . . . .
C14 K2 C25 K3 -153.3(2) . . . .
C16 K2 C25 K3 -25(6) . . . .
C28 K2 C25 K3 -10.20(18) . . . .
C13 K2 C25 K3 170.43(18) . . . .
As3 K2 C25 K3 -57.55(18) . . . .
As2 K2 C25 K3 120.9(2) . . . .
O4 K3 C25 C26 -6.4(4) . . . .
O3 K3 C25 C26 -55.6(3) . . . .
C2 K3 C25 C26 -176.9(3) 4_535 . . .
C1 K3 C25 C26 156.9(3) 4_535 . . .
C3 K3 C25 C26 -166.0(3) 4_535 . . .
C4 K3 C25 C26 150.6(4) 4_535 . . .
C28 K3 C25 C26 66.9(3) . . . .
As3 K3 C25 C26 115.4(4) . . . .
C27 K3 C25 C26 32.9(3) . . . .
As1 K3 C25 C26 123.7(3) 4_535 . . .
O4 K3 C25 C29 117.6(3) . . . .
O3 K3 C25 C29 68.4(4) . . . .
C2 K3 C25 C29 -52.9(4) 4_535 . . .
C1 K3 C25 C29 -79.1(4) 4_535 . . .
C3 K3 C25 C29 -42.0(5) 4_535 . . .
C4 K3 C25 C29 -85.4(5) 4_535 . . .
C26 K3 C25 C29 124.0(5) . . . .
C28 K3 C25 C29 -169.1(4) . . . .
As3 K3 C25 C29 -120.6(4) . . . .
C27 K3 C25 C29 156.9(4) . . . .
As1 K3 C25 C29 -112.3(3) 4_535 . . .
O4 K3 C25 As3 -121.79(15) . . . .
O3 K3 C25 As3 -171.02(17) . . . .
C2 K3 C25 As3 67.7(2) 4_535 . . .
C1 K3 C25 As3 41.5(2) 4_535 . . .
C3 K3 C25 As3 78.6(3) 4_535 . . .
C4 K3 C25 As3 35.2(4) 4_535 . . .
C26 K3 C25 As3 -115.4(4) . . . .
C28 K3 C25 As3 -48.49(16) . . . .
C27 K3 C25 As3 -82.5(2) . . . .
As1 K3 C25 As3 8.3(2) 4_535 . . .
O4 K3 C25 K2 -63.3(3) . . . .
O3 K3 C25 K2 -112.5(2) . . . .
C2 K3 C25 K2 126.2(2) 4_535 . . .
C1 K3 C25 K2 100.0(2) 4_535 . . .
C3 K3 C25 K2 137.1(2) 4_535 . . .
C4 K3 C25 K2 93.7(4) 4_535 . . .
C26 K3 C25 K2 -56.9(3) . . . .
C28 K3 C25 K2 10.02(18) . . . .
As3 K3 C25 K2 58.51(19) . . . .
C27 K3 C25 K2 -24.00(19) . . . .
As1 K3 C25 K2 66.8(3) 4_535 . . .
C29 C25 C26 C27 -178.5(6) . . . .
As3 C25 C26 C27 0.8(6) . . . .
K2 C25 C26 C27 71.3(4) . . . .
K3 C25 C26 C27 -70.2(4) . . . .
C29 C25 C26 C31 1.5(9) . . . .
As3 C25 C26 C31 -179.2(4) . . . .
K2 C25 C26 C31 -108.6(5) . . . .
K3 C25 C26 C31 109.9(5) . . . .
C29 C25 C26 K2 110.1(6) . . . .
As3 C25 C26 K2 -70.5(3) . . . .
K3 C25 C26 K2 -141.49(13) . . . .
C29 C25 C26 K3 -108.4(6) . . . .
As3 C25 C26 K3 71.0(3) . . . .
K2 C25 C26 K3 141.49(13) . . . .
C15 K2 C26 C25 103(5) . . . .
C27 K2 C26 C25 118.5(4) . . . .
C14 K2 C26 C25 -60.9(5) . . . .
C16 K2 C26 C25 176.8(3) . . . .
C28 K2 C26 C25 86.1(3) . . . .
C13 K2 C26 C25 -95.0(3) . . . .
As3 K2 C26 C25 40.4(3) . . . .
As2 K2 C26 C25 -141.6(3) . . . .
C15 K2 C26 C27 -15(5) . . . .
C14 K2 C26 C27 -179.4(3) . . . .
C25 K2 C26 C27 -118.5(4) . . . .
C16 K2 C26 C27 58.3(5) . . . .
C28 K2 C26 C27 -32.4(3) . . . .
C13 K2 C26 C27 146.6(3) . . . .
As3 K2 C26 C27 -78.1(3) . . . .
As2 K2 C26 C27 99.9(3) . . . .
C15 K2 C26 C31 -137(5) . . . .
C27 K2 C26 C31 -121.1(5) . . . .
C14 K2 C26 C31 59.5(5) . . . .
C25 K2 C26 C31 120.4(5) . . . .
C16 K2 C26 C31 -62.8(6) . . . .
C28 K2 C26 C31 -153.6(5) . . . .
C13 K2 C26 C31 25.4(5) . . . .
As3 K2 C26 C31 160.8(4) . . . .
As2 K2 C26 C31 -21.2(4) . . . .
C15 K2 C26 K3 46(5) . . . .
C27 K2 C26 K3 61.6(3) . . . .
C14 K2 C26 K3 -117.8(3) . . . .
C25 K2 C26 K3 -56.9(3) . . . .
C16 K2 C26 K3 119.9(3) . . . .
C28 K2 C26 K3 29.1(2) . . . .
C13 K2 C26 K3 -151.9(2) . . . .
As3 K2 C26 K3 -16.51(16) . . . .
As2 K2 C26 K3 161.49(16) . . . .
O4 K3 C26 C25 174.5(3) . . . .
O3 K3 C26 C25 120.2(3) . . . .
C2 K3 C26 C25 4.6(4) 4_535 . . .
C1 K3 C26 C25 -30.0(4) 4_535 . . .
C3 K3 C26 C25 37.4(7) 4_535 . . .
C4 K3 C26 C25 -113.0(7) 4_535 . . .
C28 K3 C26 C25 -87.8(3) . . . .
As3 K3 C26 C25 -41.7(3) . . . .
C27 K3 C26 C25 -119.7(5) . . . .
As1 K3 C26 C25 -77.9(3) 4_535 . . .
O4 K3 C26 C27 -65.7(3) . . . .
O3 K3 C26 C27 -120.1(3) . . . .
C2 K3 C26 C27 124.3(3) 4_535 . . .
C1 K3 C26 C27 89.7(3) 4_535 . . .
C3 K3 C26 C27 157.1(5) 4_535 . . .
C25 K3 C26 C27 119.7(5) . . . .
C4 K3 C26 C27 6.7(8) 4_535 . . .
C28 K3 C26 C27 31.9(3) . . . .
As3 K3 C26 C27 78.0(3) . . . .
As1 K3 C26 C27 41.9(4) 4_535 . . .
O4 K3 C26 C31 56.0(4) . . . .
O3 K3 C26 C31 1.6(4) . . . .
C2 K3 C26 C31 -114.0(4) 4_535 . . .
C1 K3 C26 C31 -148.6(4) 4_535 . . .
C3 K3 C26 C31 -81.2(7) 4_535 . . .
C25 K3 C26 C31 -118.6(5) . . . .
C4 K3 C26 C31 128.4(6) 4_535 . . .
C28 K3 C26 C31 153.6(5) . . . .
As3 K3 C26 C31 -160.3(4) . . . .
C27 K3 C26 C31 121.7(5) . . . .
As1 K3 C26 C31 163.6(3) 4_535 . . .
O4 K3 C26 K2 -126.8(3) . . . .
O3 K3 C26 K2 178.8(3) . . . .
C2 K3 C26 K2 63.2(4) 4_535 . . .
C1 K3 C26 K2 28.6(4) 4_535 . . .
C3 K3 C26 K2 96.0(6) 4_535 . . .
C25 K3 C26 K2 58.6(3) . . . .
C4 K3 C26 K2 -54.4(8) 4_535 . . .
C28 K3 C26 K2 -29.2(2) . . . .
As3 K3 C26 K2 16.91(17) . . . .
C27 K3 C26 K2 -61.1(3) . . . .
As1 K3 C26 K2 -19.2(4) 4_535 . . .
C25 C26 C27 C28 -1.0(7) . . . .
C31 C26 C27 C28 179.0(5) . . . .
K2 C26 C27 C28 71.4(4) . . . .
K3 C26 C27 C28 -68.6(4) . . . .
C25 C26 C27 C33 -176.7(5) . . . .
C31 C26 C27 C33 3.3(8) . . . .
K2 C26 C27 C33 -104.2(5) . . . .
K3 C26 C27 C33 115.7(5) . . . .
C25 C26 C27 K2 -72.4(4) . . . .
C31 C26 C27 K2 107.5(5) . . . .
K3 C26 C27 K2 -140.03(13) . . . .
C25 C26 C27 K3 67.6(4) . . . .
C31 C26 C27 K3 -112.4(5) . . . .
K2 C26 C27 K3 140.03(13) . . . .
C26 K2 C27 C28 -119.1(4) . . . .
C15 K2 C27 C28 60.0(4) . . . .
C14 K2 C27 C28 53(4) . . . .
C25 K2 C27 C28 -86.1(3) . . . .
C16 K2 C27 C28 92.4(3) . . . .
C13 K2 C27 C28 176.3(4) . . . .
As3 K2 C27 C28 -39.7(3) . . . .
As2 K2 C27 C28 137.9(3) . . . .
C15 K2 C27 C26 179.1(3) . . . .
C14 K2 C27 C26 172(4) . . . .
C25 K2 C27 C26 33.0(3) . . . .
C16 K2 C27 C26 -148.5(3) . . . .
C28 K2 C27 C26 119.1(4) . . . .
C13 K2 C27 C26 -64.7(5) . . . .
As3 K2 C27 C26 79.3(3) . . . .
As2 K2 C27 C26 -103.1(3) . . . .
C26 K2 C27 C33 120.4(5) . . . .
C15 K2 C27 C33 -60.5(5) . . . .
C14 K2 C27 C33 -67(4) . . . .
C25 K2 C27 C33 153.3(5) . . . .
C16 K2 C27 C33 -28.1(5) . . . .
C28 K2 C27 C33 -120.6(5) . . . .
C13 K2 C27 C33 55.7(6) . . . .
As3 K2 C27 C33 -160.3(4) . . . .
As2 K2 C27 C33 17.3(4) . . . .
C26 K2 C27 K3 -55.6(3) . . . .
C15 K2 C27 K3 123.5(3) . . . .
C14 K2 C27 K3 117(4) . . . .
C25 K2 C27 K3 -22.62(18) . . . .
C16 K2 C27 K3 155.9(2) . . . .
C28 K2 C27 K3 63.5(3) . . . .
C13 K2 C27 K3 -120.3(3) . . . .
As3 K2 C27 K3 23.73(14) . . . .
As2 K2 C27 K3 -158.64(14) . . . .
O4 K3 C27 C28 -124.5(3) . . . .
O3 K3 C27 C28 175.5(3) . . . .
C2 K3 C27 C28 26.2(5) 4_535 . . .
C1 K3 C27 C28 8.3(4) 4_535 . . .
C3 K3 C27 C28 -36.9(8) 4_535 . . .
C25 K3 C27 C28 87.6(3) . . . .
C4 K3 C27 C28 -57.9(4) 4_535 . . .
C26 K3 C27 C28 119.8(5) . . . .
As3 K3 C27 C28 40.4(3) . . . .
As1 K3 C27 C28 -30.0(3) 4_535 . . .
O4 K3 C27 C26 115.7(3) . . . .
O3 K3 C27 C26 55.7(3) . . . .
C2 K3 C27 C26 -93.6(4) 4_535 . . .
C1 K3 C27 C26 -111.5(3) 4_535 . . .
C3 K3 C27 C26 -156.7(6) 4_535 . . .
C25 K3 C27 C26 -32.2(3) . . . .
C4 K3 C27 C26 -177.7(3) 4_535 . . .
C28 K3 C27 C26 -119.8(5) . . . .
As3 K3 C27 C26 -79.4(3) . . . .
As1 K3 C27 C26 -149.8(3) 4_535 . . .
O4 K3 C27 C33 -4.9(4) . . . .
O3 K3 C27 C33 -64.9(4) . . . .
C2 K3 C27 C33 145.8(4) 4_535 . . .
C1 K3 C27 C33 127.9(4) 4_535 . . .
C3 K3 C27 C33 82.6(7) 4_535 . . .
C25 K3 C27 C33 -152.8(5) . . . .
C4 K3 C27 C33 61.6(5) 4_535 . . .
C26 K3 C27 C33 -120.6(5) . . . .
C28 K3 C27 C33 119.6(6) . . . .
As3 K3 C27 C33 160.0(5) . . . .
As1 K3 C27 C33 89.6(4) 4_535 . . .
O4 K3 C27 K2 170.7(2) . . . .
O3 K3 C27 K2 110.7(2) . . . .
C2 K3 C27 K2 -38.5(4) 4_535 . . .
C1 K3 C27 K2 -56.4(3) 4_535 . . .
C3 K3 C27 K2 -101.7(6) 4_535 . . .
C25 K3 C27 K2 22.85(19) . . . .
C4 K3 C27 K2 -122.7(2) 4_535 . . .
C26 K3 C27 K2 55.0(3) . . . .
C28 K3 C27 K2 -64.7(3) . . . .
As3 K3 C27 K2 -24.35(15) . . . .
As1 K3 C27 K2 -94.7(2) 4_535 . . .
C26 C27 C28 C35 -178.5(6) . . . .
C33 C27 C28 C35 -2.8(9) . . . .
K2 C27 C28 C35 -110.5(6) . . . .
K3 C27 C28 C35 113.5(6) . . . .
C26 C27 C28 As3 0.7(6) . . . .
C33 C27 C28 As3 176.4(4) . . . .
K2 C27 C28 As3 68.8(3) . . . .
K3 C27 C28 As3 -67.3(3) . . . .
C26 C27 C28 K2 -68.1(4) . . . .
C33 C27 C28 K2 107.7(5) . . . .
K3 C27 C28 K2 -136.07(13) . . . .
C26 C27 C28 K3 68.0(4) . . . .
C33 C27 C28 K3 -116.3(5) . . . .
K2 C27 C28 K3 136.07(13) . . . .
C25 As3 C28 C27 -0.2(4) . . . .
K2 As3 C28 C27 -66.4(4) . . . .
K3 As3 C28 C27 70.6(4) . . . .
C25 As3 C28 C35 179.0(5) . . . .
K2 As3 C28 C35 112.8(5) . . . .
K3 As3 C28 C35 -110.2(5) . . . .
C25 As3 C28 K2 66.21(17) . . . .
K3 As3 C28 K2 136.99(11) . . . .
C25 As3 C28 K3 -70.77(17) . . . .
K2 As3 C28 K3 -136.99(11) . . . .
C26 K2 C28 C27 34.3(3) . . . .
C15 K2 C28 C27 -145.0(3) . . . .
C14 K2 C28 C27 -176.5(4) . . . .
C25 K2 C28 C27 69.8(3) . . . .
C16 K2 C28 C27 -110.6(3) . . . .
C13 K2 C28 C27 -124(4) . . . .
As3 K2 C28 C27 117.8(4) . . . .
As2 K2 C28 C27 -64.9(4) . . . .
C26 K2 C28 C35 155.1(5) . . . .
C15 K2 C28 C35 -24.3(5) . . . .
C27 K2 C28 C35 120.8(5) . . . .
C14 K2 C28 C35 -55.8(5) . . . .
C25 K2 C28 C35 -169.4(4) . . . .
C16 K2 C28 C35 10.1(5) . . . .
C13 K2 C28 C35 -4(4) . . . .
As3 K2 C28 C35 -121.4(4) . . . .
As2 K2 C28 C35 55.9(5) . . . .
C26 K2 C28 As3 -83.5(2) . . . .
C15 K2 C28 As3 97.2(2) . . . .
C27 K2 C28 As3 -117.8(4) . . . .
C14 K2 C28 As3 65.7(4) . . . .
C25 K2 C28 As3 -47.97(17) . . . .
C16 K2 C28 As3 131.57(19) . . . .
C13 K2 C28 As3 118(4) . . . .
As2 K2 C28 As3 177.28(9) . . . .
C26 K2 C28 K3 -26.45(18) . . . .
C15 K2 C28 K3 154.21(19) . . . .
C27 K2 C28 K3 -60.7(3) . . . .
C14 K2 C28 K3 122.7(3) . . . .
C25 K2 C28 K3 9.08(16) . . . .
C16 K2 C28 K3 -171.39(18) . . . .
C13 K2 C28 K3 175(4) . . . .
As3 K2 C28 K3 57.04(16) . . . .
As2 K2 C28 K3 -125.67(17) . . . .
O4 K3 C28 C27 57.2(3) . . . .
O3 K3 C28 C27 -4.8(3) . . . .
C2 K3 C28 C27 -163.9(3) 4_535 . . .
C1 K3 C28 C27 -173.3(3) 4_535 . . .
C3 K3 C28 C27 166.2(3) 4_535 . . .
C25 K3 C28 C27 -67.6(3) . . . .
C4 K3 C28 C27 140.8(3) 4_535 . . .
C26 K3 C28 C27 -33.0(3) . . . .
As3 K3 C28 C27 -117.1(4) . . . .
As1 K3 C28 C27 153.6(3) 4_535 . . .
O4 K3 C28 C35 -65.7(4) . . . .
O3 K3 C28 C35 -127.7(4) . . . .
C2 K3 C28 C35 73.1(4) 4_535 . . .
C1 K3 C28 C35 63.8(4) 4_535 . . .
C3 K3 C28 C35 43.2(5) 4_535 . . .
C25 K3 C28 C35 169.5(4) . . . .
C4 K3 C28 C35 17.8(4) 4_535 . . .
C26 K3 C28 C35 -156.0(5) . . . .
As3 K3 C28 C35 119.9(4) . . . .
C27 K3 C28 C35 -123.0(5) . . . .
As1 K3 C28 C35 30.7(4) 4_535 . . .
O4 K3 C28 As3 174.36(14) . . . .
O3 K3 C28 As3 112.37(15) . . . .
C2 K3 C28 As3 -46.8(2) 4_535 . . .
C1 K3 C28 As3 -56.13(18) 4_535 . . .
C3 K3 C28 As3 -76.7(3) 4_535 . . .
C25 K3 C28 As3 49.55(16) . . . .
C4 K3 C28 As3 -102.12(18) 4_535 . . .
C26 K3 C28 As3 84.1(2) . . . .
C27 K3 C28 As3 117.1(4) . . . .
As1 K3 C28 As3 -89.22(13) 4_535 . . .
O4 K3 C28 K2 115.80(19) . . . .
O3 K3 C28 K2 53.8(2) . . . .
C2 K3 C28 K2 -105.4(2) 4_535 . . .
C1 K3 C28 K2 -114.7(2) 4_535 . . .
C3 K3 C28 K2 -135.2(2) 4_535 . . .
C25 K3 C28 K2 -9.01(16) . . . .
C4 K3 C28 K2 -160.69(17) 4_535 . . .
C26 K3 C28 K2 25.53(18) . . . .
As3 K3 C28 K2 -58.57(17) . . . .
C27 K3 C28 K2 58.6(3) . . . .
As1 K3 C28 K2 -147.79(17) 4_535 . . .
C26 C25 C29 C30 -170.0(6) . . . .
As3 C25 C29 C30 10.7(9) . . . .
K2 C25 C29 C30 -82.3(6) . . . .
K3 C25 C29 C30 97.0(6) . . . .
C25 C26 C31 C32 87.0(7) . . . .
C27 C26 C31 C32 -93.0(7) . . . .
K2 C26 C31 C32 -3.9(6) . . . .
K3 C26 C31 C32 174.0(4) . . . .
C28 C27 C33 C34 -77.7(7) . . . .
C26 C27 C33 C34 97.7(7) . . . .
K2 C27 C33 C34 13.2(6) . . . .
K3 C27 C33 C34 -170.3(4) . . . .
C27 C28 C35 C36 -174.7(9) . . . .
As3 C28 C35 C36 6.1(11) . . . .
K2 C28 C35 C36 97.9(9) . . . .
K3 C28 C35 C36 -80.7(9) . . . .
C39 O1 C37 C38 82.5(9) . . . .
K1 O1 C37 C38 -65.1(7) . . . .
C39 O1 C37 K1 147.6(7) . . . .
O2 K1 C37 O1 -132.4(6) . . . .
C2 K1 C37 O1 -30.9(5) . . . .
C3 K1 C37 O1 -24.9(6) . . . .
C1 K1 C37 O1 -55.8(5) . . . .
C13 K1 C37 O1 144.1(4) . . . .
C4 K1 C37 O1 -72.7(7) . . . .
C14 K1 C37 O1 136.1(5) . . . .
C16 K1 C37 O1 97.7(4) . . . .
As2 K1 C37 O1 116.1(4) . . . .
C15 K1 C37 O1 110.7(5) . . . .
As1 K1 C37 O1 -89.2(5) . . . .
O2 K1 C37 C38 -9.2(4) . . . .
O1 K1 C37 C38 123.3(7) . . . .
C2 K1 C37 C38 92.3(5) . . . .
C3 K1 C37 C38 98.4(6) . . . .
C1 K1 C37 C38 67.5(5) . . . .
C13 K1 C37 C38 -92.7(5) . . . .
C4 K1 C37 C38 50.6(8) . . . .
C14 K1 C37 C38 -100.7(5) . . . .
C16 K1 C37 C38 -139.1(5) . . . .
As2 K1 C37 C38 -120.6(5) . . . .
C15 K1 C37 C38 -126.1(5) . . . .
As1 K1 C37 C38 34.1(6) . . . .
C40 O2 C38 C37 176.9(7) . . . .
K1 O2 C38 C37 -18.6(8) . . . .
O1 C37 C38 O2 59.9(9) . . . .
K1 C37 C38 O2 13.1(6) . . . .
C43 O3 C41 C42 171.3(5) . . . .
K3 O3 C41 C42 -32.8(5) . . . .
C44 O4 C42 C41 174.1(5) . . . .
K3 O4 C42 C41 -61.0(5) . . . .
C44 O4 C42 K3 -124.9(5) . . . .
O3 C41 C42 O4 61.3(6) . . . .
O3 C41 C42 K3 23.0(4) . . . .
O3 K3 C42 O4 -139.9(4) . . . .
C2 K3 C42 O4 -51.2(4) 4_535 . . .
C1 K3 C42 O4 -17.6(5) 4_535 . . .
C3 K3 C42 O4 -45.0(4) 4_535 . . .
C25 K3 C42 O4 153.7(3) . . . .
C4 K3 C42 O4 -21.9(4) 4_535 . . .
C26 K3 C42 O4 146.4(4) . . . .
C28 K3 C42 O4 107.5(4) . . . .
As3 K3 C42 O4 124.6(3) . . . .
C27 K3 C42 O4 121.6(4) . . . .
As1 K3 C42 O4 6.6(4) 4_535 . . .
O4 K3 C42 C41 123.8(6) . . . .
O3 K3 C42 C41 -16.2(3) . . . .
C2 K3 C42 C41 72.6(4) 4_535 . . .
C1 K3 C42 C41 106.2(4) 4_535 . . .
C3 K3 C42 C41 78.7(3) 4_535 . . .
C25 K3 C42 C41 -82.5(4) . . . .
C4 K3 C42 C41 101.9(3) 4_535 . . .
C26 K3 C42 C41 -89.8(3) . . . .
C28 K3 C42 C41 -128.8(3) . . . .
As3 K3 C42 C41 -111.6(3) . . . .
C27 K3 C42 C41 -114.6(4) . . . .
As1 K3 C42 C41 130.4(3) 4_535 . . .
